data_7034771
loop_
_publ_author_name
'Sethi, Waqas'
'Sanz, Sergio'
'Pedersen, Kasper S.'
'S\/orensen, Mikkel A'
'Nichol, Gary S.'
'Lorusso, Giulia'
'Evangelisti, Marco'
'Brechin, Euan K.'
'Piligkos, Stergios'

_publ_section_title
;
 Magnetic and magnetocaloric properties of an unusual family of
 carbonate-panelled [LnZn] cages.
;
_journal_issue 22
_journal_name_full 'Dalton transactions (Cambridge, England : 2003)'
_journal_page_first 10315
_journal_page_last 10320
_journal_paper_doi 10.1039/c5dt01240f
_journal_volume 44
_journal_year 2015
_chemical_formula_moiety 'C103 H144 Gd6 N14 O44 Zn2, N O3, 31(C H4 O), H2 O'
_chemical_formula_sum 'C134 H270 Gd6 N43 O79 Zn2'
_chemical_formula_weight 4822.15
_space_group_crystal_system triclinic
_space_group_IT_number 2
_space_group_name_Hall '-P 1'
_space_group_name_H-M_alt 'P -1'
_symmetry_space_group_name_Hall '-P 1'
_symmetry_space_group_name_H-M 'P -1'
_atom_sites_solution_hydrogens mixed
_atom_sites_solution_primary direct
_audit_creation_date 2015-05-06
_audit_creation_method
;
Olex2 1.2-beta
(compiled 2015.01.26 svn.r3150 for OlexSys, GUI svn.r4998)
;
_audit_update_record
;
2015-05-07 deposited with the CCDC.
2015-05-08 downloaded from the CCDC.
;
_cell_angle_alpha 71.9252(14)
_cell_angle_beta 88.2848(12)
_cell_angle_gamma 63.8427(17)
_cell_formula_units_Z 2
_cell_length_a 20.6864(3)
_cell_length_b 22.1669(4)
_cell_length_c 25.2175(4)
_cell_measurement_reflns_used 130966
_cell_measurement_temperature 120(2)
_cell_measurement_theta_max 31.0420
_cell_measurement_theta_min 3.0800
_cell_volume 9789.5(3)
_computing_cell_refinement
;
CrysAlisPro, Agilent Technologies,
Version 1.171.36.28 (release 01-02-2013 CrysAlis171 .NET)
(compiled Feb  1 2013,16:14:44)
;
_computing_data_collection
;
CrysAlisPro, Agilent Technologies,
Version 1.171.36.28 (release 01-02-2013 CrysAlis171 .NET)
(compiled Feb  1 2013,16:14:44)
;
_computing_data_reduction
;
CrysAlisPro, Agilent Technologies,
Version 1.171.36.28 (release 01-02-2013 CrysAlis171 .NET)
(compiled Feb  1 2013,16:14:44)
;
_computing_molecular_graphics 'Olex2 (Dolomanov et al., 2009)'
_computing_publication_material 'Olex2 (Dolomanov et al., 2009)'
_computing_structure_refinement 'ShelXL (Sheldrick, 2008)'
_computing_structure_solution 'ShelXS (Sheldrick, 2008)'
_diffrn_ambient_temperature 120.0
_diffrn_detector_area_resol_mean 10.3147
_diffrn_measured_fraction_theta_full 0.998
_diffrn_measured_fraction_theta_max 0.907
_diffrn_measurement_details
;
  1 omega    9.00   69.00   1.0000   30.0000
omega____ theta____ kappa____ phi______ frames
    -        8.5633 -133.0000   20.6584 60

  2 omega  -23.00   53.00   1.0000   30.0000
omega____ theta____ kappa____ phi______ frames
    -        8.5633   77.0000  -30.0000 76

  3 omega    7.00   79.00   1.0000   30.0000
omega____ theta____ kappa____ phi______ frames
    -        8.5633   57.0000   90.0000 72

  4 omega  -14.00   81.00   1.0000   30.0000
omega____ theta____ kappa____ phi______ frames
    -        8.5633   38.0000 -150.0000 95

  5 omega  -55.00   31.00   1.0000   30.0000
omega____ theta____ kappa____ phi______ frames
    -        8.5633  -38.0000   30.0000 86

  6 omega  -19.00   48.00   1.0000   30.0000
omega____ theta____ kappa____ phi______ frames
    -        8.5633  -99.0000  -90.0000 67

  7 omega  -65.00   40.00   1.0000   30.0000
omega____ theta____ kappa____ phi______ frames
    -        8.5633  -77.0000 -180.0000 105

  8 omega   17.00   83.00   1.0000   30.0000
omega____ theta____ kappa____ phi______ frames
    -        8.5633 -153.0000  142.7422 66

  9 omega  -53.00  -20.00   1.0000   30.0000
omega____ theta____ kappa____ phi______ frames
    -       14.4912  -57.0000    0.0000 33

 10 omega   30.00   85.00   1.0000   30.0000
omega____ theta____ kappa____ phi______ frames
    -       14.4912   57.0000  150.0000 55

 11 omega  -15.00   88.00   1.0000   30.0000
omega____ theta____ kappa____ phi______ frames
    -       14.4912   77.0000   60.0000 103

 12 omega   12.00   55.00   1.0000   30.0000
omega____ theta____ kappa____ phi______ frames
    -       14.4912   38.0000  -90.0000 43

 13 omega   -9.00   85.00   1.0000   30.0000
omega____ theta____ kappa____ phi______ frames
    -       14.4912   73.0000  -76.0000 94

 14 omega  -84.00  -36.00   1.0000   30.0000
omega____ theta____ kappa____ phi______ frames
    -      -13.0850  149.0000 -136.3878 48

 15 omega  -20.00   36.00   1.0000   30.0000
omega____ theta____ kappa____ phi______ frames
    -       14.4912  -99.0000  150.0000 56

 16 omega  -81.00  -34.00   1.0000   30.0000
omega____ theta____ kappa____ phi______ frames
    -      -13.0850  145.0000   57.2570 47

 17 omega  -11.00   61.00   1.0000   30.0000
omega____ theta____ kappa____ phi______ frames
    -       14.4912 -110.0000   65.9331 72

 18 omega  -59.00   46.00   1.0000   30.0000
omega____ theta____ kappa____ phi______ frames
    -       14.4912  -77.0000 -180.0000 105

 19 omega  -20.00   38.00   1.0000   30.0000
omega____ theta____ kappa____ phi______ frames
    -       14.4912  -99.0000  -90.0000 58

 20 omega   34.00  100.00   1.0000   30.0000
omega____ theta____ kappa____ phi______ frames
    -       14.4912 -178.0000  -60.0000 66
;
_diffrn_measurement_device_type 'SuperNova, Dual, Cu at zero, Atlas'
_diffrn_measurement_method '\w scans'
_diffrn_orient_matrix_UB_11 -0.0061076000
_diffrn_orient_matrix_UB_12 0.0338646000
_diffrn_orient_matrix_UB_13 -0.0187791000
_diffrn_orient_matrix_UB_21 0.0275600000
_diffrn_orient_matrix_UB_22 -0.0167465000
_diffrn_orient_matrix_UB_23 -0.0153939000
_diffrn_orient_matrix_UB_31 -0.0261852000
_diffrn_orient_matrix_UB_32 -0.0002947000
_diffrn_orient_matrix_UB_33 -0.0173126000
_diffrn_radiation_monochromator mirror
_diffrn_radiation_type MoK\a
_diffrn_radiation_wavelength 0.71073
_diffrn_reflns_av_R_equivalents 0.0619
_diffrn_reflns_av_unetI/netI 0.0517
_diffrn_reflns_laue_measured_fraction_full 0.998
_diffrn_reflns_laue_measured_fraction_max 0.907
_diffrn_reflns_limit_h_max 29
_diffrn_reflns_limit_h_min -30
_diffrn_reflns_limit_k_max 31
_diffrn_reflns_limit_k_min -32
_diffrn_reflns_limit_l_max 33
_diffrn_reflns_limit_l_min -36
_diffrn_reflns_number 400725
_diffrn_reflns_point_group_measured_fraction_full 0.998
_diffrn_reflns_point_group_measured_fraction_max 0.907
_diffrn_reflns_theta_full 26.000
_diffrn_reflns_theta_max 31.220
_diffrn_reflns_theta_min 2.809
_diffrn_source 'SuperNova (Mo) X-ray Source'
_exptl_absorpt_coefficient_mu 2.342
_exptl_absorpt_correction_T_max 1.0000
_exptl_absorpt_correction_T_min 0.6929
_exptl_absorpt_correction_type multi-scan
_exptl_absorpt_process_details
;
SADABS-2012/1 (Bruker,2012) was used for absorption correction.
wR2(int) was 0.1120 before and 0.0691 after correction.
The Ratio of minimum to maximum transmission is 0.6929.
The \l/2 correction factor is 0.0015.
;
_exptl_crystal_colour colourless
_exptl_crystal_colour_primary colourless
_exptl_crystal_density_diffrn 1.636
_exptl_crystal_description block
_exptl_crystal_F_000 4902
_exptl_crystal_size_max 0.578
_exptl_crystal_size_mid 0.3932
_exptl_crystal_size_min 0.1282
_platon_squeeze_details ' see _refine_special_details'
_refine_diff_density_max 2.355
_refine_diff_density_min -1.466
_refine_diff_density_rms 0.167
_refine_ls_extinction_method none
_refine_ls_goodness_of_fit_ref 1.089
_refine_ls_hydrogen_treatment mixed
_refine_ls_matrix_type full
_refine_ls_number_parameters 1683
_refine_ls_number_reflns 57700
_refine_ls_number_restraints 114
_refine_ls_restrained_S_all 1.089
_refine_ls_R_factor_all 0.0746
_refine_ls_R_factor_gt 0.0512
_refine_ls_shift/su_max 0.002
_refine_ls_shift/su_mean 0.000
_refine_ls_structure_factor_coef Fsqd
_refine_ls_weighting_details 'w=1/[\s^2^(Fo^2^)+(0.0294P)^2^+64.1611P] where P=(Fo^2^+2Fc^2^)/3'
_refine_ls_weighting_scheme calc
_refine_ls_wR_factor_gt 0.1105
_refine_ls_wR_factor_ref 0.1242
_reflns_Friedel_coverage 0.000
_reflns_number_gt 44403
_reflns_number_total 57700
_reflns_threshold_expression 'I > 2\s(I)'
_cod_data_source_file c5dt01240f2.cif
_cod_data_source_block 1
_cod_depositor_comments 'Adding full bibliography for 7034769--7034773.cif.'
_cod_database_code 7034771
_chemical_oxdiff_formula 'C100 H200 N10 O40 Gd10 Zn10'
_chemical_oxdiff_usercomment '@ 120 K C-1281'
_shelx_space_group_comment
;
The symmetry employed for this shelxl refinement is uniquely defined
by the following loop, which should always be used as a source of
symmetry information in preference to the above space-group names.
They are only intended as comments.
;
_reflns_odcompleteness_completeness 99.84
_reflns_odcompleteness_iscentric 1
_reflns_odcompleteness_theta 25.30
_olex2_refinement_description
;
1. Fixed Uiso
 At 1.2 times of:
  All C(H) groups, H4 of O4, H7 of O7, H8 of O8, H12 of O12, H18 of O18, H19
  of O19, H20 of O20, H22 of O22, H26 of O26, H28 of O28, H44 of O44, All C(H,
  H) groups, All O(H,H) groups
 At 1.5 times of:
  All C(H,H,H) groups, H14 of O14, H100 of O100, H101 of O101, H102 of O102
2. Restrained distances
 O46-N20 \\sim O47-N20 \\sim O45-N20
 with sigma of 0.02
 N1-H1 \\sim N3-H3A \\sim N7-H7A \\sim N5-H5 \\sim N9-H9
 with sigma of 0.02
3. Rigid bond restraints
 O38, O39, O40, C114
 with sigma for 1-2 distances of 0.01 and sigma for 1-3 distances of 0.01
 O30, C111
 with sigma for 1-2 distances of 0.01 and sigma for 1-3 distances of 0.01
 O32, C112
 with sigma for 1-2 distances of 0.01 and sigma for 1-3 distances of 0.01
 O35, O36, C113
 with sigma for 1-2 distances of 0.01 and sigma for 1-3 distances of 0.01
 O42, O43, C115
 with sigma for 1-2 distances of 0.01 and sigma for 1-3 distances of 0.01
4. Uiso/Uaniso restraints and constraints
O38 \\sim O39 \\sim O40 \\sim C114: within 1.7A with sigma of 0.04 and sigma
for terminal atoms of 0.08
O32 \\sim C112: within 1.7A with sigma of 0.04 and sigma for terminal atoms of
0.08
O35 \\sim O36 \\sim C113: within 1.7A with sigma of 0.04 and sigma for terminal
atoms of 0.08
O42 \\sim O43 \\sim C115: within 1.7A with sigma of 0.04 and sigma for terminal
atoms of 0.08
Uanis(O28) \\sim Ueq, Uanis(C98) \\sim Ueq: with sigma of 0.1 and sigma for
terminal atoms of 0.2
5. Rigid body (RIGU) restrains
 O45, O46, O47, N20
 with sigma for 1-2 distances of 0.004 and sigma for 1-3 distances of 0.004
 O28, C97, C98
 with sigma for 1-2 distances of 0.004 and sigma for 1-3 distances of 0.004
6.a Free rotating group:
 O103(H10L,H10M)
6.b Secondary CH2 refined with riding coordinates:
 C10(H10A,H10B), C11(H11A,H11B), C12(H12A,H12B), C13(H13A,H13B), C14(H14A,
 H14B), C24(H24A,H24B), C25(H25A,H25B), C26(H26A,H26B), C27(H27A,H27B),
 C28(H28A,H28B), C38(H38A,H38B), C39(H39A,H39B), C40(H40A,H40B), C41(H41A,H41B),
  C42(H42A,H42B), C52(H52A,H52B), C53(H53A,H53B), C54(H54A,H54B), C55(H55A,
 H55B), C56(H56A,H56B), C66(H66A,H66B), C67(H67A,H67B), C69(H69A,H69B),
 C70(H70A,H70B), C80(H80A,H80B), C81(H81A,H81B), C82(H82A,H82B), C83(H83A,H83B),
  C84(H84A,H84B), C94(H94A,H94B), C95(H95A,H95B), C96(H96A,H96B), C97(H97A,
 H97B), C98(H98A,H98B)
6.c Aromatic/amide H refined with riding coordinates:
 C3(H3B), C5(H5A), C17(H17), C19(H19A), C31(H31), C33(H33), C45(H45), C47(H47),
  C59(H59), C61(H61), C68(H68), C73(H73), C75(H75), C87(H87), C89(H89)
6.d Idealised Me refined as rotating group:
 C8(H8A,H8B,H8C), C9(H9A,H9B,H9C), C22(H22A,H22B,H22C), C23(H23A,H23B,H23C),
 C36(H36A,H36B,H36C), C37(H37A,H37B,H37C), C50(H50A,H50B,H50C), C51(H51A,H51B,
 H51C), C64(H64A,H64B,H64C), C65(H65A,H65B,H65C), C78(H78A,H78B,H78C), C79(H79A,
 H79B,H79C), C92(H92A,H92B,H92C), C93(H93A,H93B,H93C), C100(H10C,H10D,H10E),
 C101(H10F,H10G,H10H), C102(H10I,H10J,H10K)
6.e Idealised tetrahedral OH refined as rotating group:
 O4(H4), O7(H7), O8(H8), O12(H12), O14(H14), O18(H18), O19(H19), O20(H20),
 O22(H22), O23(H23), O26(H26), O28(H28), O100(H100), O101(H101), O102(H102)
;
_shelx_shelxl_version_number 2014/7
_olex2_date_sample_data_collection 9/10/13
_olex2_date_sample_submission 8/10/13
_olex2_diffrn_ambient_temperature_device 'Oxford Cryosystems Cryostream 700+'
_olex2_exptl_crystal_mounting_method 'The crystal was mounted on a MITIGEN holder in Paratone oil'
_olex2_submission_original_sample_id C-1281
_olex2_submission_special_instructions 'No special instructions were received'

loop_
_space_group_symop_operation_xyz
'x, y, z'
'-x, -y, -z'

loop_
_atom_site_label
_atom_site_type_symbol
_atom_site_fract_x
_atom_site_fract_y
_atom_site_fract_z
_atom_site_U_iso_or_equiv
_atom_site_adp_type
_atom_site_occupancy
_atom_site_site_symmetry_order
_atom_site_calc_flag
_atom_site_refinement_flags_posn
_atom_site_refinement_flags_adp
Gd1 Gd 0.03884(2) 0.70011(2) 0.25703(2) 0.01771(5) Uani 1 1 d . .
Gd2 Gd 0.10270(2) 0.70355(2) 0.06282(2) 0.01925(5) Uani 1 1 d . .
Gd3 Gd 0.26316(2) 0.68986(2) 0.21727(2) 0.01864(5) Uani 1 1 d . .
Gd4 Gd 0.31343(2) 0.47194(2) 0.16691(2) 0.01958(5) Uani 1 1 d . .
Gd5 Gd 0.24324(2) 0.43601(2) 0.35317(2) 0.01865(5) Uani 1 1 d . .
Gd6 Gd 0.03394(2) 0.51987(2) 0.28411(2) 0.01705(5) Uani 1 1 d . .
Zn1 Zn 0.09359(3) 0.50323(3) 0.14445(2) 0.02236(11) Uani 1 1 d . .
Zn2 Zn -0.02656(3) 0.48540(3) 0.42793(2) 0.02134(11) Uani 1 1 d . .
O1 O -0.06422(17) 0.76403(18) 0.19359(13) 0.0241(7) Uani 1 1 d . .
O2 O -0.02918(18) 0.7507(2) 0.05002(13) 0.0288(8) Uani 1 1 d . .
O3 O 0.07808(19) 0.69744(19) 0.34787(14) 0.0249(7) Uani 1 1 d . .
O4 O 0.04888(19) 0.81009(18) 0.22809(14) 0.0247(7) Uani 1 1 d . .
H4 H 0.0908 0.8044 0.2212 0.030 Uiso 1 1 calc GR .
O5 O 0.06882(19) 0.81679(19) 0.05657(13) 0.0267(7) Uani 1 1 d . .
O6 O 0.16527(19) 0.81166(18) 0.18152(14) 0.0251(7) Uani 1 1 d . .
O7 O 0.0897(2) 0.6389(2) 0.01042(13) 0.0306(8) Uani 1 1 d . .
H7 H 0.1001 0.5956 0.0241 0.037 Uiso 1 1 calc GR .
O8 O 0.19760(18) 0.7168(2) 0.00812(13) 0.0283(8) Uani 1 1 d . .
H8 H 0.2395 0.7034 0.0231 0.034 Uiso 1 1 calc GR .
O9 O 0.38336(18) 0.61199(19) 0.24973(14) 0.0245(7) Uani 1 1 d . .
O10 O 0.41496(18) 0.44094(18) 0.23307(15) 0.0265(7) Uani 1 1 d . .
O11 O 0.3080(2) 0.7394(2) 0.13384(14) 0.0277(7) Uani 1 1 d . .
O12 O 0.2411(2) 0.7282(2) 0.29832(14) 0.0308(8) Uani 1 1 d . .
H12 H 0.2279 0.7068 0.3268 0.037 Uiso 1 1 calc GR .
O13 O 0.38635(18) 0.50705(19) 0.10872(14) 0.0262(7) Uani 1 1 d . .
O14 O 0.32206(19) 0.70073(19) 0.04602(15) 0.0285(7) Uani 1 1 d . .
H14 H 0.3234 0.7176 0.0713 0.043 Uiso 1 1 calc GR .
O15 O 0.26272(19) 0.4661(2) 0.08415(15) 0.0286(8) Uani 1 1 d . .
O16 O 0.33887(19) 0.35746(19) 0.22967(15) 0.0287(8) Uani 1 1 d . .
O17 O 0.26911(18) 0.46392(19) 0.42709(14) 0.0262(7) Uani 1 1 d . .
O18 O 0.20511(19) 0.66001(19) 0.38993(14) 0.0275(7) Uani 1 1 d . .
H18 H 0.1990 0.6825 0.4125 0.033 Uiso 1 1 calc GR .
O19 O 0.2846(2) 0.33809(19) 0.31892(14) 0.0281(7) Uani 1 1 d . .
H19 H 0.3054 0.3476 0.2907 0.034 Uiso 1 1 calc GR .
O20 O 0.36542(18) 0.4250(2) 0.33632(14) 0.0285(8) Uani 1 1 d . .
H20 H 0.3774 0.4332 0.3037 0.034 Uiso 1 1 calc GR .
O21 O -0.03517(18) 0.48507(19) 0.34833(13) 0.0231(7) Uani 1 1 d . .
O22 O 0.1398(2) 0.3346(2) 0.31091(17) 0.0333(8) Uani 1 1 d . .
H22 H 0.1667 0.3549 0.3045 0.040 Uiso 1 1 calc GR .
O23 O -0.03761(19) 0.42012(19) 0.50273(14) 0.0254(7) Uani 1 1 d . .
H23 H -0.0095 0.4158 0.5285 0.07(3) Uiso 1 1 calc GR .
O24 O -0.03857(18) 0.58148(18) 0.42337(14) 0.0241(7) Uani 1 1 d . .
O25 O 0.01757(17) 0.50553(19) 0.19716(13) 0.0236(7) Uani 1 1 d . .
O26 O -0.12941(19) 0.6635(2) 0.25306(16) 0.0295(8) Uani 1 1 d . .
H26 H -0.0983 0.6660 0.2718 0.035 Uiso 1 1 calc GR .
O27 O 0.12146(19) 0.5129(2) 0.06542(14) 0.0263(7) Uani 1 1 d . .
O28 O 0.2632(5) 0.2481(6) 0.1330(7) 0.184(6) Uani 1 1 d . U
H28 H 0.2678 0.2180 0.1177 0.221 Uiso 1 1 calc GR .
O29 O 0.05664(17) 0.60735(17) 0.21840(12) 0.0198(6) Uani 1 1 d . .
O30 O 0.06594(17) 0.69658(17) 0.15581(12) 0.0199(6) Uani 1 1 d . U
O31 O 0.07212(17) 0.60843(18) 0.12908(13) 0.0215(6) Uani 1 1 d . .
O32 O 0.20036(17) 0.69420(17) 0.13030(13) 0.0212(6) Uani 1 1 d . U
O33 O 0.29177(17) 0.58997(18) 0.17861(13) 0.0210(6) Uani 1 1 d . .
O34 O 0.21904(17) 0.59613(18) 0.11236(13) 0.0222(7) Uani 1 1 d . .
O35 O 0.19083(17) 0.47317(18) 0.18390(12) 0.0202(6) Uani 1 1 d . U
O36 O 0.25155(16) 0.47889(17) 0.25081(13) 0.0187(6) Uani 1 1 d . U
O37 O 0.15606(17) 0.45995(18) 0.27044(13) 0.0201(6) Uani 1 1 d . .
O38 O 0.16345(18) 0.66626(17) 0.25219(13) 0.0214(6) Uani 1 1 d . U
O39 O 0.27291(17) 0.58661(17) 0.29533(13) 0.0210(6) Uani 1 1 d . U
O40 O 0.17656(17) 0.56660(18) 0.31857(13) 0.0212(6) Uani 1 1 d . U
O41 O 0.10943(17) 0.47817(18) 0.36897(13) 0.0216(7) Uani 1 1 d . .
O42 O 0.18972(19) 0.37212(19) 0.42105(14) 0.0279(7) Uani 1 1 d . U
O43 O 0.07861(18) 0.41731(18) 0.44516(13) 0.0243(7) Uani 1 1 d . U
O44 O -0.00704(18) 0.62515(18) 0.30900(13) 0.0200(6) Uani 1 1 d . .
H44 H -0.003(3) 0.611(3) 0.339(3) 0.024 Uiso 1 1 d R .
N1 N -0.0673(2) 0.7772(3) 0.08810(17) 0.0288(9) Uani 1 1 d D .
H1 H -0.046(4) 0.760(4) 0.1207(17) 0.05(2) Uiso 1 1 d D .
N2 N -0.0591(2) 0.7990(2) 0.29530(17) 0.0263(9) Uani 1 1 d . .
N3 N 0.1364(2) 0.8373(2) 0.12718(17) 0.0247(8) Uani 1 1 d D .
H3A H 0.121(4) 0.817(3) 0.112(3) 0.05(2) Uiso 1 1 d D .
N4 N 0.0601(2) 0.7765(2) -0.04615(16) 0.0283(9) Uani 1 1 d . .
N5 N 0.4312(2) 0.4940(2) 0.22979(17) 0.0243(8) Uani 1 1 d D .
H5 H 0.397(3) 0.532(2) 0.231(2) 0.029(16) Uiso 1 1 d D .
N6 N 0.3329(2) 0.7644(2) 0.23026(17) 0.0273(9) Uani 1 1 d . .
N7 N 0.3704(2) 0.6326(2) 0.06180(17) 0.0241(8) Uani 1 1 d D .
H7A H 0.359(3) 0.600(3) 0.075(2) 0.033(16) Uiso 1 1 d D .
N8 N 0.4008(2) 0.3694(2) 0.13000(18) 0.0275(9) Uani 1 1 d . .
N9 N 0.2475(2) 0.5907(2) 0.41640(16) 0.0241(8) Uani 1 1 d D .
H9 H 0.237(4) 0.559(3) 0.414(3) 0.06(2) Uiso 1 1 d D .
N10 N 0.3515(2) 0.3172(2) 0.42042(18) 0.0312(10) Uani 1 1 d . .
N11 N 0.0677(2) 0.3852(2) 0.30897(18) 0.0268(9) Uani 1 1 d . .
N12 N -0.1438(2) 0.5347(2) 0.42209(16) 0.0236(8) Uani 1 1 d . .
N13 N -0.0962(2) 0.6027(2) 0.23686(16) 0.0235(8) Uani 1 1 d . .
N14 N 0.1014(2) 0.4047(3) 0.13699(18) 0.0307(10) Uani 1 1 d . .
C1 C -0.1309(3) 0.8174(3) 0.1810(2) 0.0277(10) Uani 1 1 d . .
C2 C -0.1670(3) 0.8460(3) 0.2226(2) 0.0311(11) Uani 1 1 d . .
C3 C -0.2350(3) 0.9047(3) 0.2082(3) 0.0427(14) Uani 1 1 d . .
H3B H -0.2581 0.9229 0.2368 0.051 Uiso 1 1 calc R .
C4 C -0.2708(3) 0.9380(4) 0.1532(3) 0.0491(17) Uani 1 1 d . .
C5 C -0.2365(3) 0.9093(3) 0.1130(3) 0.0435(15) Uani 1 1 d . .
H5A H -0.2605 0.9303 0.0756 0.052 Uiso 1 1 calc R .
C6 C -0.1672(3) 0.8501(3) 0.1249(2) 0.0329(12) Uani 1 1 d . .
C7 C -0.1334(3) 0.8263(3) 0.0786(2) 0.0351(12) Uani 1 1 d . .
C8 C -0.1730(3) 0.8575(5) 0.0204(3) 0.061(2) Uani 1 1 d . .
H8A H -0.1869 0.9085 0.0057 0.091 Uiso 1 1 calc GR .
H8B H -0.2167 0.8505 0.0214 0.091 Uiso 1 1 calc GR .
H8C H -0.1413 0.8337 -0.0041 0.091 Uiso 1 1 calc GR .
C9 C -0.3445(4) 1.0023(4) 0.1397(3) 0.070(2) Uani 1 1 d . .
H9A H -0.3816 0.9870 0.1528 0.104 Uiso 1 1 calc GR .
H9B H -0.3551 1.0268 0.0990 0.104 Uiso 1 1 calc GR .
H9C H -0.3444 1.0349 0.1586 0.104 Uiso 1 1 calc GR .
C10 C -0.1336(3) 0.8099(3) 0.2827(2) 0.0303(11) Uani 1 1 d . .
H10A H -0.1655 0.8382 0.3051 0.036 Uiso 1 1 calc R .
H10B H -0.1332 0.7627 0.2959 0.036 Uiso 1 1 calc R .
C11 C -0.0428(3) 0.7695(3) 0.3579(2) 0.0343(12) Uani 1 1 d . .
H11A H -0.0730 0.8072 0.3736 0.041 Uiso 1 1 calc R .
H11B H -0.0566 0.7304 0.3719 0.041 Uiso 1 1 calc R .
C12 C 0.0337(3) 0.7423(3) 0.3784(2) 0.0331(12) Uani 1 1 d . .
H12A H 0.0453 0.7825 0.3729 0.040 Uiso 1 1 calc R .
H12B H 0.0432 0.7149 0.4191 0.040 Uiso 1 1 calc R .
C13 C -0.0546(3) 0.8663(3) 0.2719(2) 0.0334(12) Uani 1 1 d . .
H13A H -0.0712 0.8931 0.2986 0.040 Uiso 1 1 calc R .
H13B H -0.0883 0.8952 0.2365 0.040 Uiso 1 1 calc R .
C14 C 0.0210(3) 0.8579(3) 0.2596(2) 0.0336(12) Uani 1 1 d . .
H14A H 0.0185 0.9046 0.2378 0.040 Uiso 1 1 calc R .
H14B H 0.0532 0.8385 0.2953 0.040 Uiso 1 1 calc R .
C15 C 0.0689(3) 0.8738(3) 0.0183(2) 0.0265(10) Uani 1 1 d . .
C16 C 0.0407(3) 0.8939(3) -0.0380(2) 0.0319(12) Uani 1 1 d . .
C17 C 0.0421(3) 0.9525(3) -0.0781(2) 0.0340(12) Uani 1 1 d . .
H17 H 0.0236 0.9649 -0.1161 0.041 Uiso 1 1 calc R .
C18 C 0.0693(3) 0.9932(3) -0.0647(2) 0.0368(13) Uani 1 1 d . .
C19 C 0.0969(3) 0.9736(3) -0.0097(2) 0.0314(11) Uani 1 1 d . .
H19A H 0.1160 1.0011 0.0001 0.038 Uiso 1 1 calc R .
C20 C 0.0977(3) 0.9142(3) 0.0328(2) 0.0301(11) Uani 1 1 d . .
C21 C 0.1286(3) 0.8963(3) 0.0906(2) 0.0270(10) Uani 1 1 d . .
C22 C 0.1511(3) 0.9439(3) 0.1076(2) 0.0350(12) Uani 1 1 d . .
H22A H 0.1606 0.9279 0.1487 0.053 Uiso 1 1 calc GR .
H22B H 0.1122 0.9929 0.0940 0.053 Uiso 1 1 calc GR .
H22C H 0.1953 0.9420 0.0914 0.053 Uiso 1 1 calc GR .
C23 C 0.0695(4) 1.0577(3) -0.1092(3) 0.0499(17) Uani 1 1 d . .
H23A H 0.1186 1.0457 -0.1195 0.075 Uiso 1 1 calc GR .
H23B H 0.0536 1.0972 -0.0942 0.075 Uiso 1 1 calc GR .
H23C H 0.0362 1.0719 -0.1425 0.075 Uiso 1 1 calc GR .
C24 C 0.0088(3) 0.8521(3) -0.0539(2) 0.0327(12) Uani 1 1 d . .
H24A H -0.0314 0.8531 -0.0314 0.039 Uiso 1 1 calc R .
H24B H -0.0123 0.8763 -0.0939 0.039 Uiso 1 1 calc R .
C25 C 0.0203(3) 0.7446(3) -0.0661(2) 0.0349(12) Uani 1 1 d . .
H25A H 0.0108 0.7639 -0.1077 0.042 Uiso 1 1 calc R .
H25B H -0.0270 0.7578 -0.0513 0.042 Uiso 1 1 calc R .
C26 C 0.0628(3) 0.6644(3) -0.0476(2) 0.0352(13) Uani 1 1 d . .
H26A H 0.0311 0.6436 -0.0534 0.042 Uiso 1 1 calc R .
H26B H 0.1037 0.6504 -0.0700 0.042 Uiso 1 1 calc R .
C27 C 0.1220(3) 0.7712(3) -0.0786(2) 0.0318(11) Uani 1 1 d . .
H27A H 0.1051 0.8125 -0.1137 0.038 Uiso 1 1 calc R .
H27B H 0.1399 0.7275 -0.0891 0.038 Uiso 1 1 calc R .
C28 C 0.1842(3) 0.7689(3) -0.04636(19) 0.0266(10) Uani 1 1 d . .
H28A H 0.2281 0.7553 -0.0659 0.032 Uiso 1 1 calc R .
H28B H 0.1710 0.8161 -0.0430 0.032 Uiso 1 1 calc R .
C29 C 0.4471(3) 0.6111(3) 0.23872(19) 0.0258(10) Uani 1 1 d . .
C30 C 0.4609(3) 0.6652(3) 0.2441(2) 0.0316(11) Uani 1 1 d . .
C31 C 0.5256(3) 0.6662(4) 0.2314(3) 0.0429(15) Uani 1 1 d . .
H31 H 0.5337 0.7040 0.2346 0.051 Uiso 1 1 calc R .
C32 C 0.5797(4) 0.6135(4) 0.2139(3) 0.0482(16) Uani 1 1 d . .
C33 C 0.5674(3) 0.5584(3) 0.2111(2) 0.0375(13) Uani 1 1 d . .
H33 H 0.6041 0.5216 0.2001 0.045 Uiso 1 1 calc R .
C34 C 0.5026(3) 0.5546(3) 0.2239(2) 0.0305(11) Uani 1 1 d . .
C35 C 0.4954(3) 0.4908(3) 0.2253(2) 0.0279(10) Uani 1 1 d . .
C36 C 0.5583(3) 0.4243(3) 0.2250(2) 0.0367(13) Uani 1 1 d . .
H36A H 0.5430 0.3870 0.2302 0.055 Uiso 1 1 calc GR .
H36B H 0.5960 0.4092 0.2556 0.055 Uiso 1 1 calc GR .
H36C H 0.5777 0.4327 0.1890 0.055 Uiso 1 1 calc GR .
C37 C 0.6499(4) 0.6163(5) 0.1986(4) 0.075(3) Uani 1 1 d . .
H37A H 0.6412 0.6513 0.1611 0.113 Uiso 1 1 calc GR .
H37B H 0.6861 0.5692 0.1985 0.113 Uiso 1 1 calc GR .
H37C H 0.6678 0.6300 0.2262 0.113 Uiso 1 1 calc GR .
C38 C 0.4043(3) 0.7193(3) 0.2665(2) 0.0315(11) Uani 1 1 d . .
H38A H 0.3961 0.6938 0.3039 0.038 Uiso 1 1 calc R .
H38B H 0.4236 0.7509 0.2719 0.038 Uiso 1 1 calc R .
C39 C 0.3412(3) 0.8065(3) 0.1750(2) 0.0305(11) Uani 1 1 d . .
H39A H 0.3804 0.8193 0.1797 0.037 Uiso 1 1 calc R .
H39B H 0.2956 0.8512 0.1601 0.037 Uiso 1 1 calc R .
C40 C 0.3590(3) 0.7678(3) 0.1331(2) 0.0305(11) Uani 1 1 d . .
H40A H 0.3551 0.8009 0.0951 0.037 Uiso 1 1 calc R .
H40B H 0.4092 0.7287 0.1432 0.037 Uiso 1 1 calc R .
C41 C 0.2838(3) 0.8137(3) 0.2589(2) 0.0333(12) Uani 1 1 d . .
H41A H 0.2391 0.8493 0.2329 0.040 Uiso 1 1 calc R .
H41B H 0.3081 0.8394 0.2683 0.040 Uiso 1 1 calc R .
C42 C 0.2635(3) 0.7747(3) 0.3119(2) 0.0334(12) Uani 1 1 d . .
H42A H 0.3057 0.7469 0.3416 0.040 Uiso 1 1 calc R .
H42B H 0.2235 0.8091 0.3258 0.040 Uiso 1 1 calc R .
C43 C 0.4546(3) 0.4834(3) 0.09744(19) 0.0250(10) Uani 1 1 d . .
C44 C 0.4990(3) 0.4102(3) 0.1088(2) 0.0263(10) Uani 1 1 d . .
C45 C 0.5693(3) 0.3866(3) 0.0937(2) 0.0282(10) Uani 1 1 d . .
H45 H 0.5980 0.3372 0.1001 0.034 Uiso 1 1 calc R .
C46 C 0.5990(3) 0.4331(3) 0.0697(2) 0.0297(11) Uani 1 1 d . .
C47 C 0.5553(3) 0.5046(3) 0.0597(2) 0.0272(10) Uani 1 1 d . .
H47 H 0.5747 0.5371 0.0439 0.033 Uiso 1 1 calc R .
C48 C 0.4835(3) 0.5314(3) 0.07192(19) 0.0235(9) Uani 1 1 d . .
C49 C 0.4390(3) 0.6083(3) 0.05624(19) 0.0248(10) Uani 1 1 d . .
C50 C 0.4688(3) 0.6610(3) 0.0334(3) 0.0359(12) Uani 1 1 d . .
H50A H 0.4761 0.6657 -0.0059 0.054 Uiso 1 1 calc GR .
H50B H 0.5152 0.6442 0.0555 0.054 Uiso 1 1 calc GR .
H50C H 0.4343 0.7074 0.0359 0.054 Uiso 1 1 calc GR .
C51 C 0.6754(3) 0.4059(3) 0.0539(2) 0.0357(12) Uani 1 1 d . .
H51A H 0.7097 0.3702 0.0871 0.054 Uiso 1 1 calc GR .
H51B H 0.6875 0.4457 0.0394 0.054 Uiso 1 1 calc GR .
H51C H 0.6785 0.3843 0.0248 0.054 Uiso 1 1 calc GR .
C52 C 0.4778(3) 0.3540(3) 0.1415(2) 0.0338(12) Uani 1 1 d . .
H52A H 0.5094 0.3094 0.1340 0.041 Uiso 1 1 calc R .
H52B H 0.4882 0.3450 0.1820 0.041 Uiso 1 1 calc R .
C53 C 0.3812(3) 0.3909(3) 0.0685(2) 0.0328(12) Uani 1 1 d . .
H53A H 0.4080 0.3492 0.0559 0.039 Uiso 1 1 calc R .
H53B H 0.3958 0.4281 0.0485 0.039 Uiso 1 1 calc R .
C54 C 0.3005(3) 0.4191(3) 0.0533(2) 0.0299(11) Uani 1 1 d . .
H54A H 0.2867 0.4450 0.0125 0.036 Uiso 1 1 calc R .
H54B H 0.2877 0.3792 0.0631 0.036 Uiso 1 1 calc R .
C55 C 0.3910(3) 0.3053(3) 0.1599(2) 0.0331(12) Uani 1 1 d . .
H55A H 0.4308 0.2629 0.1538 0.040 Uiso 1 1 calc R .
H55B H 0.3445 0.3111 0.1442 0.040 Uiso 1 1 calc R .
C56 C 0.3911(3) 0.2937(3) 0.2223(2) 0.0346(12) Uani 1 1 d . .
H56A H 0.3790 0.2542 0.2409 0.041 Uiso 1 1 calc R .
H56B H 0.4398 0.2811 0.2393 0.041 Uiso 1 1 calc R .
C57 C 0.3236(3) 0.4401(3) 0.4668(2) 0.0300(11) Uani 1 1 d . .
C58 C 0.3657(3) 0.3660(3) 0.4940(2) 0.0418(14) Uani 1 1 d . .
C59 C 0.4246(4) 0.3421(4) 0.5336(3) 0.0561(19) Uani 1 1 d . .
H59 H 0.4527 0.2923 0.5515 0.067 Uiso 1 1 calc R .
C60 C 0.4443(5) 0.3887(4) 0.5480(3) 0.069(2) Uani 1 1 d . .
C61 C 0.4030(4) 0.4605(4) 0.5216(3) 0.0572(19) Uani 1 1 d . .
H61 H 0.4156 0.4927 0.5309 0.069 Uiso 1 1 calc R .
C62 C 0.3425(3) 0.4883(3) 0.4810(2) 0.0362(13) Uani 1 1 d . .
C63 C 0.3016(3) 0.5650(3) 0.4544(2) 0.0366(13) Uani 1 1 d . .
C64 C 0.3205(5) 0.6158(4) 0.4690(3) 0.066(2) Uani 1 1 d . .
H64A H 0.3657 0.6133 0.4543 0.099 Uiso 1 1 calc GR .
H64B H 0.3270 0.6034 0.5100 0.099 Uiso 1 1 calc GR .
H64C H 0.2813 0.6643 0.4525 0.099 Uiso 1 1 calc GR .
C65 C 0.5073(6) 0.3601(6) 0.5928(5) 0.110(5) Uani 1 1 d . .
H65A H 0.4907 0.3518 0.6300 0.165 Uiso 1 1 calc GR .
H65B H 0.5263 0.3947 0.5868 0.165 Uiso 1 1 calc GR .
H65C H 0.5456 0.3151 0.5906 0.165 Uiso 1 1 calc GR .
C66 C 0.3474(3) 0.3138(3) 0.4803(2) 0.0357(12) Uani 1 1 d . .
H66A H 0.3812 0.2651 0.5046 0.043 Uiso 1 1 calc R .
H66B H 0.2977 0.3229 0.4891 0.043 Uiso 1 1 calc R .
C67 C 0.3370(3) 0.2597(3) 0.4142(2) 0.0329(12) Uani 1 1 d . .
H67A H 0.2929 0.2616 0.4316 0.039 Uiso 1 1 calc R .
H67B H 0.3782 0.2129 0.4344 0.039 Uiso 1 1 calc R .
C68 C 0.3263(3) 0.2665(3) 0.3528(2) 0.0354(12) Uani 1 1 d . .
H68 H 0.3453 0.2274 0.3391 0.042 Uiso 1 1 calc R .
C69 C 0.4245(3) 0.3070(3) 0.4035(3) 0.0424(14) Uani 1 1 d . .
H69A H 0.4609 0.2789 0.4374 0.051 Uiso 1 1 calc R .
H69B H 0.4374 0.2791 0.3775 0.051 Uiso 1 1 calc R .
C70 C 0.4285(3) 0.3748(4) 0.3758(3) 0.0470(16) Uani 1 1 d . .
H70A H 0.4327 0.3951 0.4047 0.056 Uiso 1 1 calc R .
H70B H 0.4723 0.3653 0.3562 0.056 Uiso 1 1 calc R .
C71 C -0.0801(3) 0.4605(3) 0.33552(19) 0.0251(10) Uani 1 1 d . .
C72 C -0.1541(3) 0.4957(3) 0.3417(2) 0.0276(10) Uani 1 1 d . .
C73 C -0.2020(3) 0.4738(3) 0.3254(2) 0.0331(12) Uani 1 1 d . .
H73 H -0.2519 0.4969 0.3300 0.040 Uiso 1 1 calc R .
C74 C -0.1784(3) 0.4191(4) 0.3027(2) 0.0384(13) Uani 1 1 d . .
C75 C -0.1048(3) 0.3830(3) 0.2998(2) 0.0366(13) Uani 1 1 d . .
H75 H -0.0878 0.3439 0.2862 0.044 Uiso 1 1 calc R .
C76 C -0.0542(3) 0.4022(3) 0.3163(2) 0.0284(11) Uani 1 1 d . .
C77 C 0.0244(3) 0.3558(3) 0.3166(2) 0.0292(11) Uani 1 1 d . .
C78 C 0.0497(4) 0.2791(3) 0.3253(3) 0.0491(17) Uani 1 1 d . .
H78A H 0.0525 0.2718 0.2887 0.074 Uiso 1 1 calc GR .
H78B H 0.0155 0.2637 0.3455 0.074 Uiso 1 1 calc GR .
H78C H 0.0978 0.2512 0.3474 0.074 Uiso 1 1 calc GR .
C79 C -0.2321(4) 0.3982(5) 0.2831(3) 0.058(2) Uani 1 1 d . .
H79A H -0.2558 0.3824 0.3150 0.087 Uiso 1 1 calc GR .
H79B H -0.2063 0.3594 0.2679 0.087 Uiso 1 1 calc GR .
H79C H -0.2689 0.4394 0.2538 0.087 Uiso 1 1 calc GR .
C80 C -0.1799(3) 0.5556(3) 0.3647(2) 0.0284(10) Uani 1 1 d . .
H80A H -0.1711 0.5944 0.3391 0.034 Uiso 1 1 calc R .
H80B H -0.2330 0.5743 0.3658 0.034 Uiso 1 1 calc R .
C81 C -0.1635(3) 0.4832(3) 0.4633(2) 0.0296(11) Uani 1 1 d . .
H81A H -0.1627 0.4477 0.4469 0.035 Uiso 1 1 calc R .
H81B H -0.2133 0.5086 0.4722 0.035 Uiso 1 1 calc R .
C82 C -0.1098(3) 0.4451(3) 0.5173(2) 0.0275(10) Uani 1 1 d . .
H82A H -0.1180 0.4784 0.5383 0.033 Uiso 1 1 calc R .
H82B H -0.1170 0.4045 0.5417 0.033 Uiso 1 1 calc R .
C83 C -0.1618(3) 0.5976(3) 0.4390(2) 0.0255(10) Uani 1 1 d . .
H83A H -0.1547 0.5833 0.4805 0.031 Uiso 1 1 calc R .
H83B H -0.2133 0.6323 0.4256 0.031 Uiso 1 1 calc R .
C84 C -0.1133(3) 0.6323(3) 0.4140(2) 0.0271(10) Uani 1 1 d . .
H84A H -0.1286 0.6564 0.3731 0.033 Uiso 1 1 calc R .
H84B H -0.1195 0.6688 0.4311 0.033 Uiso 1 1 calc R .
C85 C -0.0372(3) 0.4938(3) 0.1822(2) 0.0286(11) Uani 1 1 d . .
C86 C -0.0190(3) 0.4308(3) 0.1698(2) 0.0330(12) Uani 1 1 d . .
C87 C -0.0753(4) 0.4186(4) 0.1534(3) 0.0446(16) Uani 1 1 d . .
H87 H -0.0633 0.3756 0.1461 0.054 Uiso 1 1 calc R .
C88 C -0.1476(3) 0.4671(4) 0.1476(3) 0.0441(15) Uani 1 1 d . .
C89 C -0.1638(3) 0.5274(4) 0.1603(2) 0.0408(14) Uani 1 1 d . .
H89 H -0.2133 0.5612 0.1563 0.049 Uiso 1 1 calc R .
C90 C -0.1101(3) 0.5418(3) 0.1792(2) 0.0288(11) Uani 1 1 d . .
C91 C -0.1346(3) 0.6062(3) 0.1959(2) 0.0288(11) Uani 1 1 d . .
C92 C -0.2045(3) 0.6710(4) 0.1689(3) 0.0448(15) Uani 1 1 d . .
H92A H -0.2417 0.6729 0.1943 0.067 Uiso 1 1 calc GR .
H92B H -0.2201 0.6687 0.1336 0.067 Uiso 1 1 calc GR .
H92C H -0.1974 0.7137 0.1612 0.067 Uiso 1 1 calc GR .
C93 C -0.2071(4) 0.4537(5) 0.1274(3) 0.063(2) Uani 1 1 d . .
H93A H -0.2083 0.4624 0.0868 0.095 Uiso 1 1 calc GR .
H93B H -0.2540 0.4859 0.1355 0.095 Uiso 1 1 calc GR .
H93C H -0.1971 0.4043 0.1470 0.095 Uiso 1 1 calc GR .
C94 C 0.0577(3) 0.3769(3) 0.1754(2) 0.0342(12) Uani 1 1 d . .
H94A H 0.0800 0.3601 0.2146 0.041 Uiso 1 1 calc R .
H94B H 0.0588 0.3355 0.1674 0.041 Uiso 1 1 calc R .
C95 C 0.0721(3) 0.4294(4) 0.0774(2) 0.0391(14) Uani 1 1 d . .
H95A H 0.0193 0.4615 0.0723 0.047 Uiso 1 1 calc R .
H95B H 0.0791 0.3880 0.0663 0.047 Uiso 1 1 calc R .
C96 C 0.1103(3) 0.4688(3) 0.0402(2) 0.0344(12) Uani 1 1 d . .
H96A H 0.1576 0.4339 0.0340 0.041 Uiso 1 1 calc R .
H96B H 0.0805 0.4983 0.0032 0.041 Uiso 1 1 calc R .
C97 C 0.1785(4) 0.3511(3) 0.1490(3) 0.0445(15) Uani 1 1 d . U
H97A H 0.1943 0.3371 0.1895 0.053 Uiso 1 1 calc R .
H97B H 0.2074 0.3740 0.1278 0.053 Uiso 1 1 calc R .
C98 C 0.1966(6) 0.2850(5) 0.1354(5) 0.095(3) Uani 1 1 d . U
H98A H 0.1798 0.2549 0.1641 0.114 Uiso 1 1 calc R .
H98B H 0.1690 0.2986 0.0986 0.114 Uiso 1 1 calc R .
C111 C 0.0643(2) 0.6369(2) 0.16745(17) 0.0176(8) Uani 1 1 d . U
C112 C 0.2370(2) 0.6272(3) 0.13988(17) 0.0185(8) Uani 1 1 d . U
C113 C 0.1987(2) 0.4711(2) 0.23455(18) 0.0191(8) Uani 1 1 d . U
C114 C 0.2058(2) 0.6041(3) 0.28980(18) 0.0201(9) Uani 1 1 d . U
C115 C 0.1245(3) 0.4223(3) 0.41232(18) 0.0215(9) Uani 1 1 d . U
O45 O -0.0402(6) 0.1559(5) 0.2216(4) 0.129(3) Uani 1 1 d D U
O46 O 0.0235(6) 0.2139(6) 0.2154(4) 0.132(3) Uani 1 1 d D U
O47 O -0.0963(6) 0.2654(6) 0.2157(6) 0.159(4) Uani 1 1 d D U
N20 N -0.0375(6) 0.2140(6) 0.2192(4) 0.105(3) Uani 1 1 d D U
O100 O 0.5504(3) 0.4485(4) 0.4082(3) 0.085(2) Uani 1 1 d . .
H100 H 0.5063 0.4692 0.3953 0.127 Uiso 1 1 calc GR .
C100 C 0.5902(5) 0.4684(9) 0.3665(4) 0.128(6) Uani 1 1 d . .
H10C H 0.5845 0.4544 0.3344 0.191 Uiso 1 1 calc GR .
H10D H 0.6417 0.4445 0.3817 0.191 Uiso 1 1 calc GR .
H10E H 0.5724 0.5201 0.3543 0.191 Uiso 1 1 calc GR .
O101 O -0.0979(4) 0.6907(4) 0.0108(3) 0.089(2) Uani 1 1 d . .
H101 H -0.0926 0.7187 0.0243 0.134 Uiso 1 1 calc GR .
C101 C -0.0789(8) 0.6274(5) 0.0517(3) 0.109(5) Uani 1 1 d . .
H10F H -0.1124 0.6085 0.0469 0.164 Uiso 1 1 calc GR .
H10G H -0.0812 0.6339 0.0885 0.164 Uiso 1 1 calc GR .
H10H H -0.0293 0.5938 0.0493 0.164 Uiso 1 1 calc GR .
O102 O 0.1691(5) 1.0801(5) 0.1291(4) 0.111(3) Uani 1 1 d . .
H102 H 0.2102 1.0448 0.1355 0.167 Uiso 1 1 calc GR .
C102 C 0.1761(8) 1.1377(7) 0.1372(6) 0.124(5) Uani 1 1 d . .
H10I H 0.1653 1.1755 0.1009 0.185 Uiso 1 1 calc GR .
H10J H 0.2258 1.1210 0.1536 0.185 Uiso 1 1 calc GR .
H10K H 0.1419 1.1563 0.1626 0.185 Uiso 1 1 calc GR .
H3 H 0.122(7) 0.669(7) 0.363(5) 0.148 Uiso 1 1 d R .
O103 O 0.4097(3) 0.5353(3) 0.36340(18) 0.0526(12) Uani 1 1 d . .
H10L H 0.4008 0.5694 0.3317 0.063 Uiso 1 1 d G .
H10M H 0.3855 0.5123 0.3614 0.063 Uiso 1 1 d G .

loop_
_atom_site_aniso_label
_atom_site_aniso_U_11
_atom_site_aniso_U_22
_atom_site_aniso_U_33
_atom_site_aniso_U_23
_atom_site_aniso_U_13
_atom_site_aniso_U_12
Gd1 0.01803(10) 0.02158(11) 0.01363(9) -0.00643(8) 0.00415(7) -0.00883(8)
Gd2 0.01824(10) 0.02863(12) 0.01098(9) -0.00602(8) 0.00322(7) -0.01117(9)
Gd3 0.01912(10) 0.02457(11) 0.01500(10) -0.00632(8) 0.00276(8) -0.01248(9)
Gd4 0.01804(10) 0.02585(11) 0.01809(10) -0.01052(8) 0.00818(8) -0.01093(9)
Gd5 0.01702(10) 0.02503(11) 0.01365(9) -0.00570(8) 0.00309(7) -0.00986(9)
Gd6 0.01688(10) 0.02555(11) 0.01302(9) -0.00857(8) 0.00542(7) -0.01208(9)
Zn1 0.0228(3) 0.0374(3) 0.0184(2) -0.0166(2) 0.0082(2) -0.0190(2)
Zn2 0.0227(3) 0.0314(3) 0.0152(2) -0.0095(2) 0.00789(19) -0.0159(2)
O1 0.0169(15) 0.0288(18) 0.0205(16) -0.0084(13) 0.0047(12) -0.0052(14)
O2 0.0220(17) 0.046(2) 0.0152(15) -0.0082(15) 0.0036(13) -0.0143(16)
O3 0.0269(18) 0.0290(18) 0.0170(15) -0.0120(14) 0.0044(13) -0.0083(15)
O4 0.0258(18) 0.0259(18) 0.0229(16) -0.0090(14) 0.0081(14) -0.0117(15)
O5 0.0326(19) 0.0323(19) 0.0127(15) -0.0020(13) 0.0028(13) -0.0163(16)
O6 0.0288(18) 0.0285(18) 0.0195(16) -0.0077(13) 0.0022(13) -0.0143(15)
O7 0.040(2) 0.045(2) 0.0132(15) -0.0102(15) 0.0017(14) -0.0242(19)
O8 0.0202(17) 0.043(2) 0.0142(15) -0.0021(14) 0.0009(12) -0.0132(16)
O9 0.0218(16) 0.0321(19) 0.0231(16) -0.0077(14) 0.0043(13) -0.0161(15)
O10 0.0210(17) 0.0270(18) 0.0304(18) -0.0081(14) 0.0045(14) -0.0110(14)
O11 0.035(2) 0.038(2) 0.0210(16) -0.0096(15) 0.0058(14) -0.0267(17)
O12 0.046(2) 0.040(2) 0.0216(17) -0.0153(16) 0.0106(16) -0.0297(19)
O13 0.0233(17) 0.0339(19) 0.0257(17) -0.0138(15) 0.0134(14) -0.0147(15)
O14 0.0241(18) 0.0279(19) 0.0291(18) -0.0068(15) 0.0036(14) -0.0098(15)
O15 0.0285(18) 0.041(2) 0.0266(17) -0.0237(16) 0.0116(14) -0.0165(16)
O16 0.0286(18) 0.0264(18) 0.0283(18) -0.0111(15) 0.0130(15) -0.0092(15)
O17 0.0218(17) 0.035(2) 0.0199(16) -0.0090(14) -0.0033(13) -0.0113(15)
O18 0.0297(18) 0.0316(19) 0.0238(17) -0.0147(15) -0.0007(14) -0.0123(16)
O19 0.0318(19) 0.0271(18) 0.0218(17) -0.0072(14) 0.0108(14) -0.0113(15)
O20 0.0229(17) 0.035(2) 0.0205(16) -0.0006(14) 0.0015(13) -0.0125(15)
O21 0.0238(17) 0.0349(19) 0.0204(15) -0.0134(14) 0.0093(13) -0.0193(15)
O22 0.033(2) 0.030(2) 0.046(2) -0.0186(17) 0.0161(17) -0.0188(17)
O23 0.0276(18) 0.036(2) 0.0178(16) -0.0093(14) 0.0091(14) -0.0184(16)
O24 0.0244(17) 0.0299(18) 0.0213(16) -0.0111(14) 0.0097(13) -0.0139(15)
O25 0.0213(16) 0.040(2) 0.0229(16) -0.0169(15) 0.0068(13) -0.0217(15)
O26 0.0208(17) 0.037(2) 0.0331(19) -0.0159(16) 0.0072(14) -0.0131(16)
O27 0.0294(18) 0.041(2) 0.0207(16) -0.0176(15) 0.0078(14) -0.0212(16)
O28 0.115(6) 0.145(7) 0.406(18) -0.202(10) 0.138(8) -0.088(5)
O29 0.0245(16) 0.0273(17) 0.0100(13) -0.0068(12) 0.0053(12) -0.0136(14)
O30 0.0199(15) 0.0268(17) 0.0140(14) -0.0075(12) 0.0038(12) -0.0112(13)
O31 0.0221(16) 0.0303(18) 0.0151(14) -0.0097(13) 0.0053(12) -0.0131(14)
O32 0.0214(16) 0.0260(17) 0.0153(14) -0.0051(12) 0.0016(12) -0.0110(14)
O33 0.0182(15) 0.0290(17) 0.0150(14) -0.0068(13) 0.0034(12) -0.0104(14)
O34 0.0218(16) 0.0292(18) 0.0207(15) -0.0136(13) 0.0053(13) -0.0125(14)
O35 0.0189(15) 0.0322(18) 0.0153(14) -0.0128(13) 0.0050(12) -0.0135(14)
O36 0.0118(14) 0.0250(16) 0.0191(15) -0.0082(12) 0.0034(11) -0.0077(12)
O37 0.0195(15) 0.0292(17) 0.0189(15) -0.0134(13) 0.0094(12) -0.0142(14)
O38 0.0239(16) 0.0257(17) 0.0154(14) -0.0066(12) 0.0027(12) -0.0120(14)
O39 0.0188(15) 0.0255(17) 0.0178(15) -0.0053(13) -0.0009(12) -0.0103(13)
O40 0.0223(16) 0.0298(18) 0.0167(14) -0.0094(13) 0.0070(12) -0.0157(14)
O41 0.0206(16) 0.0335(18) 0.0144(14) -0.0090(13) 0.0063(12) -0.0150(14)
O42 0.0241(17) 0.0316(19) 0.0241(17) -0.0048(14) 0.0069(14) -0.0126(15)
O43 0.0217(16) 0.0284(18) 0.0174(15) -0.0036(13) 0.0070(12) -0.0098(14)
O44 0.0208(16) 0.0281(18) 0.0119(14) -0.0076(13) 0.0042(12) -0.0111(14)
N1 0.021(2) 0.043(3) 0.018(2) -0.0080(18) 0.0045(16) -0.0124(19)
N2 0.024(2) 0.028(2) 0.022(2) -0.0108(17) 0.0092(16) -0.0074(17)
N3 0.026(2) 0.025(2) 0.0219(19) -0.0047(16) 0.0017(16) -0.0124(18)
N4 0.029(2) 0.040(2) 0.0139(18) -0.0055(17) 0.0041(16) -0.0154(19)
N5 0.0171(19) 0.030(2) 0.0217(19) -0.0069(17) 0.0028(15) -0.0085(17)
N6 0.034(2) 0.032(2) 0.022(2) -0.0083(17) 0.0012(17) -0.021(2)
N7 0.0202(19) 0.033(2) 0.023(2) -0.0102(17) 0.0100(15) -0.0149(18)
N8 0.025(2) 0.031(2) 0.028(2) -0.0123(18) 0.0141(17) -0.0141(18)
N9 0.027(2) 0.034(2) 0.0170(18) -0.0081(16) 0.0055(15) -0.0199(19)
N10 0.030(2) 0.031(2) 0.022(2) 0.0001(17) 0.0036(17) -0.0114(19)
N11 0.028(2) 0.033(2) 0.027(2) -0.0163(18) 0.0102(17) -0.0173(19)
N12 0.023(2) 0.037(2) 0.0153(17) -0.0060(16) 0.0085(15) -0.0202(18)
N13 0.0190(19) 0.031(2) 0.0203(19) -0.0070(16) 0.0055(15) -0.0124(17)
N14 0.036(2) 0.046(3) 0.027(2) -0.022(2) 0.0153(18) -0.027(2)
C1 0.020(2) 0.032(3) 0.023(2) -0.002(2) 0.0028(18) -0.009(2)
C2 0.027(3) 0.037(3) 0.028(3) -0.011(2) 0.009(2) -0.014(2)
C3 0.033(3) 0.040(3) 0.042(3) -0.015(3) 0.013(3) -0.005(3)
C4 0.025(3) 0.050(4) 0.042(3) -0.005(3) 0.009(2) 0.002(3)
C5 0.023(3) 0.047(4) 0.036(3) -0.004(3) -0.003(2) -0.001(3)
C6 0.018(2) 0.042(3) 0.026(3) -0.004(2) 0.0031(19) -0.007(2)
C7 0.024(3) 0.045(3) 0.023(2) -0.005(2) -0.001(2) -0.008(2)
C8 0.027(3) 0.100(6) 0.027(3) -0.016(3) -0.006(2) -0.008(3)
C9 0.038(4) 0.067(5) 0.059(5) -0.010(4) 0.005(3) 0.008(4)
C10 0.026(3) 0.036(3) 0.022(2) -0.008(2) 0.0092(19) -0.009(2)
C11 0.038(3) 0.037(3) 0.021(2) -0.015(2) 0.011(2) -0.008(2)
C12 0.034(3) 0.042(3) 0.020(2) -0.016(2) 0.007(2) -0.011(2)
C13 0.036(3) 0.024(3) 0.039(3) -0.014(2) 0.009(2) -0.010(2)
C14 0.037(3) 0.029(3) 0.042(3) -0.019(2) 0.016(2) -0.018(2)
C15 0.019(2) 0.026(2) 0.026(2) -0.0051(19) 0.0066(18) -0.0059(19)
C16 0.027(3) 0.034(3) 0.018(2) 0.001(2) 0.0048(19) -0.007(2)
C17 0.026(3) 0.034(3) 0.023(2) 0.002(2) 0.005(2) -0.005(2)
C18 0.032(3) 0.027(3) 0.031(3) 0.004(2) 0.006(2) -0.005(2)
C19 0.027(3) 0.024(3) 0.035(3) -0.003(2) 0.010(2) -0.009(2)
C20 0.021(2) 0.043(3) 0.023(2) -0.006(2) 0.0069(19) -0.015(2)
C21 0.023(2) 0.024(2) 0.032(3) -0.007(2) 0.0090(19) -0.010(2)
C22 0.033(3) 0.029(3) 0.041(3) -0.006(2) 0.001(2) -0.017(2)
C23 0.056(4) 0.036(3) 0.033(3) 0.008(3) 0.012(3) -0.014(3)
C24 0.029(3) 0.043(3) 0.015(2) -0.001(2) 0.0005(19) -0.013(2)
C25 0.035(3) 0.056(4) 0.015(2) -0.009(2) 0.001(2) -0.024(3)
C26 0.042(3) 0.062(4) 0.014(2) -0.017(2) 0.004(2) -0.032(3)
C27 0.029(3) 0.047(3) 0.016(2) -0.008(2) 0.0085(19) -0.016(2)
C28 0.027(2) 0.035(3) 0.019(2) -0.0076(19) 0.0121(18) -0.017(2)
C29 0.023(2) 0.036(3) 0.018(2) -0.0017(19) 0.0014(18) -0.019(2)
C30 0.030(3) 0.039(3) 0.025(2) -0.006(2) -0.004(2) -0.018(2)
C31 0.031(3) 0.052(4) 0.053(4) -0.009(3) 0.001(3) -0.031(3)
C32 0.040(3) 0.061(4) 0.053(4) -0.014(3) 0.011(3) -0.034(3)
C33 0.019(2) 0.055(4) 0.042(3) -0.017(3) 0.007(2) -0.020(3)
C34 0.025(2) 0.049(3) 0.022(2) -0.007(2) 0.0017(19) -0.024(2)
C35 0.022(2) 0.042(3) 0.021(2) -0.012(2) 0.0037(18) -0.014(2)
C36 0.019(2) 0.049(3) 0.038(3) -0.019(3) 0.004(2) -0.010(2)
C37 0.047(4) 0.088(6) 0.118(8) -0.044(6) 0.042(5) -0.051(5)
C38 0.033(3) 0.038(3) 0.030(3) -0.009(2) -0.002(2) -0.023(2)
C39 0.033(3) 0.031(3) 0.029(3) -0.004(2) 0.001(2) -0.020(2)
C40 0.033(3) 0.042(3) 0.025(2) -0.011(2) 0.008(2) -0.024(2)
C41 0.038(3) 0.040(3) 0.035(3) -0.017(2) 0.005(2) -0.027(3)
C42 0.046(3) 0.041(3) 0.029(3) -0.018(2) 0.009(2) -0.028(3)
C43 0.025(2) 0.037(3) 0.018(2) -0.0121(19) 0.0077(18) -0.017(2)
C44 0.023(2) 0.038(3) 0.020(2) -0.012(2) 0.0082(18) -0.015(2)
C45 0.021(2) 0.035(3) 0.030(3) -0.018(2) 0.0059(19) -0.009(2)
C46 0.020(2) 0.044(3) 0.030(3) -0.020(2) 0.0040(19) -0.014(2)
C47 0.023(2) 0.044(3) 0.023(2) -0.014(2) 0.0090(18) -0.020(2)
C48 0.022(2) 0.034(3) 0.019(2) -0.0138(19) 0.0074(17) -0.014(2)
C49 0.024(2) 0.040(3) 0.018(2) -0.014(2) 0.0064(18) -0.018(2)
C50 0.027(3) 0.038(3) 0.047(3) -0.014(3) 0.015(2) -0.018(2)
C51 0.028(3) 0.049(3) 0.039(3) -0.024(3) 0.016(2) -0.020(3)
C52 0.024(3) 0.031(3) 0.042(3) -0.017(2) 0.009(2) -0.007(2)
C53 0.035(3) 0.046(3) 0.032(3) -0.027(2) 0.023(2) -0.022(3)
C54 0.033(3) 0.043(3) 0.027(2) -0.023(2) 0.015(2) -0.021(2)
C55 0.037(3) 0.027(3) 0.043(3) -0.021(2) 0.023(2) -0.016(2)
C56 0.039(3) 0.027(3) 0.039(3) -0.014(2) 0.023(2) -0.015(2)
C57 0.027(3) 0.050(3) 0.015(2) -0.011(2) 0.0010(18) -0.020(2)
C58 0.042(3) 0.048(4) 0.026(3) -0.002(2) -0.010(2) -0.018(3)
C59 0.051(4) 0.049(4) 0.047(4) 0.004(3) -0.023(3) -0.016(3)
C60 0.081(6) 0.062(5) 0.052(4) 0.003(4) -0.040(4) -0.033(4)
C61 0.068(5) 0.063(5) 0.040(4) -0.007(3) -0.023(3) -0.033(4)
C62 0.038(3) 0.052(4) 0.022(2) -0.008(2) -0.004(2) -0.025(3)
C63 0.040(3) 0.054(4) 0.023(2) -0.012(2) 0.000(2) -0.028(3)
C64 0.083(6) 0.059(5) 0.061(5) -0.017(4) -0.032(4) -0.036(4)
C65 0.109(8) 0.093(7) 0.109(8) 0.012(6) -0.080(7) -0.055(7)
C66 0.040(3) 0.036(3) 0.020(2) 0.002(2) -0.003(2) -0.014(2)
C67 0.033(3) 0.030(3) 0.025(2) -0.005(2) 0.009(2) -0.008(2)
C68 0.047(3) 0.022(3) 0.030(3) -0.005(2) 0.011(2) -0.013(2)
C69 0.027(3) 0.040(3) 0.041(3) 0.003(3) 0.004(2) -0.010(2)
C70 0.023(3) 0.056(4) 0.043(3) 0.003(3) -0.003(2) -0.014(3)
C71 0.025(2) 0.039(3) 0.019(2) -0.010(2) 0.0059(18) -0.021(2)
C72 0.028(2) 0.041(3) 0.019(2) -0.010(2) 0.0083(19) -0.019(2)
C73 0.027(3) 0.056(4) 0.029(3) -0.015(2) 0.008(2) -0.029(3)
C74 0.036(3) 0.062(4) 0.038(3) -0.023(3) 0.010(2) -0.036(3)
C75 0.042(3) 0.048(3) 0.038(3) -0.023(3) 0.010(2) -0.032(3)
C76 0.030(3) 0.037(3) 0.032(3) -0.015(2) 0.011(2) -0.025(2)
C77 0.026(2) 0.042(3) 0.029(2) -0.012(2) 0.007(2) -0.022(2)
C78 0.051(4) 0.042(4) 0.076(5) -0.030(3) 0.027(3) -0.035(3)
C79 0.045(4) 0.084(6) 0.076(5) -0.045(4) 0.012(4) -0.044(4)
C80 0.024(2) 0.041(3) 0.020(2) -0.008(2) 0.0060(18) -0.016(2)
C81 0.032(3) 0.042(3) 0.026(2) -0.015(2) 0.014(2) -0.025(2)
C82 0.028(2) 0.036(3) 0.021(2) -0.008(2) 0.0122(19) -0.018(2)
C83 0.021(2) 0.037(3) 0.025(2) -0.015(2) 0.0106(18) -0.016(2)
C84 0.028(3) 0.028(3) 0.025(2) -0.012(2) 0.0096(19) -0.011(2)
C85 0.031(3) 0.053(3) 0.020(2) -0.019(2) 0.0081(19) -0.031(3)
C86 0.037(3) 0.056(4) 0.026(2) -0.022(2) 0.013(2) -0.033(3)
C87 0.052(4) 0.083(5) 0.039(3) -0.042(3) 0.023(3) -0.052(4)
C88 0.042(3) 0.079(5) 0.042(3) -0.035(3) 0.014(3) -0.044(4)
C89 0.030(3) 0.077(5) 0.031(3) -0.023(3) 0.009(2) -0.035(3)
C90 0.026(2) 0.047(3) 0.024(2) -0.015(2) 0.0078(19) -0.024(2)
C91 0.018(2) 0.050(3) 0.021(2) -0.010(2) 0.0064(18) -0.019(2)
C92 0.027(3) 0.058(4) 0.045(3) -0.013(3) -0.001(3) -0.019(3)
C93 0.052(4) 0.112(7) 0.069(5) -0.057(5) 0.013(4) -0.056(5)
C94 0.045(3) 0.049(3) 0.034(3) -0.027(3) 0.021(2) -0.035(3)
C95 0.050(3) 0.069(4) 0.031(3) -0.036(3) 0.017(3) -0.043(3)
C96 0.038(3) 0.055(4) 0.026(3) -0.026(3) 0.008(2) -0.027(3)
C97 0.047(4) 0.045(3) 0.054(4) -0.027(3) 0.026(3) -0.026(3)
C98 0.106(7) 0.079(6) 0.145(9) -0.080(6) 0.077(7) -0.055(5)
C111 0.0084(18) 0.028(2) 0.0157(19) -0.0070(17) 0.0037(14) -0.0080(17)
C112 0.017(2) 0.031(2) 0.0123(18) -0.0096(17) 0.0068(15) -0.0133(18)
C113 0.019(2) 0.023(2) 0.0151(19) -0.0056(16) 0.0043(16) -0.0103(18)
C114 0.025(2) 0.028(2) 0.0151(19) -0.0140(17) 0.0070(16) -0.0137(19)
C115 0.025(2) 0.026(2) 0.016(2) -0.0081(17) 0.0042(17) -0.0134(19)
O45 0.159(8) 0.116(6) 0.118(7) -0.031(5) -0.001(6) -0.072(6)
O46 0.142(7) 0.190(9) 0.100(6) -0.046(6) 0.013(5) -0.109(7)
O47 0.123(7) 0.123(7) 0.263(14) -0.109(8) 0.045(7) -0.054(5)
N20 0.127(7) 0.108(6) 0.096(7) -0.031(6) 0.019(6) -0.069(6)
O100 0.060(4) 0.091(5) 0.090(5) -0.029(4) -0.030(3) -0.022(4)
C100 0.055(6) 0.250(17) 0.047(5) -0.060(8) 0.009(4) -0.036(8)
O101 0.091(5) 0.134(6) 0.063(4) -0.028(4) -0.006(3) -0.071(5)
C101 0.264(16) 0.085(7) 0.022(3) -0.022(4) 0.038(6) -0.116(9)
O102 0.123(7) 0.104(6) 0.128(7) -0.050(6) 0.008(6) -0.061(5)
C102 0.147(12) 0.112(10) 0.131(11) -0.043(9) -0.031(9) -0.069(9)
O103 0.044(3) 0.084(4) 0.029(2) -0.006(2) 0.0032(19) -0.038(3)

loop_
_atom_type_symbol
_atom_type_description
_atom_type_scat_dispersion_real
_atom_type_scat_dispersion_imag
_atom_type_scat_source
C C 0.0033 0.0016 'International Tables Vol C Tables 4.2.6.8 and 6.1.1.4'
H H 0.0000 0.0000 'International Tables Vol C Tables 4.2.6.8 and 6.1.1.4'
Gd Gd -0.1653 3.9035 'International Tables Vol C Tables 4.2.6.8 and 6.1.1.4'
N N 0.0061 0.0033 'International Tables Vol C Tables 4.2.6.8 and 6.1.1.4'
O O 0.0106 0.0060 'International Tables Vol C Tables 4.2.6.8 and 6.1.1.4'
Zn Zn 0.2839 1.4301 'International Tables Vol C Tables 4.2.6.8 and 6.1.1.4'

loop_
_exptl_crystal_face_index_h
_exptl_crystal_face_index_k
_exptl_crystal_face_index_l
_exptl_crystal_face_perp_dist
_exptl_oxdiff_crystal_face_indexfrac_h
_exptl_oxdiff_crystal_face_indexfrac_k
_exptl_oxdiff_crystal_face_indexfrac_l
_exptl_oxdiff_crystal_face_x
_exptl_oxdiff_crystal_face_y
_exptl_oxdiff_crystal_face_z
-1 7 35 0.1896 -1.0137 6.9706 35.0163 -0.4153 -0.6837 -0.5817
29 16 2 0.3039 29.0159 15.9783 2.0233 0.3259 0.5010 -0.7995
-29 -15 1 0.3147 -29.0165 -14.9800 0.9788 -0.3485 -0.5639 0.7473
-23 -17 -23 0.1918 -23.0041 -16.9636 -23.0283 -0.0015 0.0046 1.0060
-23 6 -2 0.2322 -22.9852 6.0606 -1.9855 0.3829 -0.7044 0.6345
5 -5 -35 0.1966 5.0157 -4.9736 -35.0135 0.4585 0.7605 0.4763
22 17 23 0.2001 22.0043 16.9655 23.0285 0.0077 -0.0322 -0.9799
-1 -26 4 0.0689 -1.0403 -26.0631 3.9546 -0.9505 0.3469 -0.0335
4 -19 -31 0.1583 3.9929 -19.0092 -31.0376 -0.0853 0.9062 0.4384
-4 19 31 0.1583 -3.9929 19.0092 31.0376 0.0853 -0.9062 -0.4384
27 4 1 0.2738 26.9996 3.9560 1.0023 -0.0498 0.6624 -0.7255
4 -24 -24 0.1187 3.9808 -24.0301 -24.0457 -0.3865 0.8823 0.3191
-27 -4 -1 0.2738 -26.9996 -3.9560 -1.0023 0.0498 -0.6624 0.7255
-4 24 24 0.1187 -3.9808 24.0301 24.0457 0.3865 -0.8823 -0.3191
23 -6 2 0.2322 22.9852 -6.0606 1.9855 -0.3829 0.7044 -0.6345
1 26 -4 0.0689 1.0403 26.0631 -3.9546 0.9505 -0.3469 0.0335
0 -27 -4 0.0641 -0.0364 -27.0564 -4.0482 -0.8400 0.5144 0.0790
0 27 4 0.0641 0.0364 27.0564 4.0482 0.8400 -0.5144 -0.0790
-5 5 35 0.1966 -5.0157 4.9736 35.0135 -0.4585 -0.7605 -0.4763

loop_
_geom_angle_atom_site_label_1
_geom_angle_atom_site_label_2
_geom_angle_atom_site_label_3
_geom_angle
O1 Gd1 O3 136.97(11)
O1 Gd1 O4 84.58(12)
O1 Gd1 O29 83.18(11)
O1 Gd1 O30 67.89(10)
O1 Gd1 O38 135.42(11)
O1 Gd1 O44 91.04(12)
O1 Gd1 N2 71.62(12)
O3 Gd1 O30 149.37(11)
O3 Gd1 N2 65.39(12)
O4 Gd1 O3 80.57(12)
O4 Gd1 O29 137.26(10)
O4 Gd1 O30 85.99(10)
O4 Gd1 N2 66.97(12)
O29 Gd1 O3 132.83(11)
O29 Gd1 O30 51.52(10)
O29 Gd1 N2 143.71(12)
O30 Gd1 N2 132.89(11)
O38 Gd1 O3 78.26(11)
O38 Gd1 O4 74.57(11)
O38 Gd1 O29 86.18(11)
O38 Gd1 O30 71.66(10)
O38 Gd1 N2 130.08(12)
O44 Gd1 O3 84.67(12)
O44 Gd1 O4 152.94(11)
O44 Gd1 O29 68.09(10)
O44 Gd1 O30 117.03(10)
O44 Gd1 O38 124.32(11)
O44 Gd1 N2 86.29(12)
O2 Gd2 O31 72.80(11)
O2 Gd2 O32 138.08(11)
O2 Gd2 O34 144.06(11)
O2 Gd2 N4 73.82(12)
O5 Gd2 O2 79.90(13)
O5 Gd2 O7 139.84(12)
O5 Gd2 O8 83.77(13)
O5 Gd2 O30 81.86(11)
O5 Gd2 O31 131.27(11)
O5 Gd2 O32 76.12(11)
O5 Gd2 O34 127.28(11)
O5 Gd2 N4 75.64(13)
O7 Gd2 O2 78.95(13)
O7 Gd2 O8 89.76(13)
O7 Gd2 O30 123.88(12)
O7 Gd2 O31 72.75(11)
O7 Gd2 O32 138.86(12)
O7 Gd2 O34 88.12(12)
O7 Gd2 N4 65.85(13)
O8 Gd2 O2 138.16(11)
O8 Gd2 O31 141.63(12)
O8 Gd2 O32 72.38(10)
O8 Gd2 O34 74.27(11)
O8 Gd2 N4 64.86(12)
O30 Gd2 O2 74.49(10)
O30 Gd2 O8 140.49(11)
O30 Gd2 O31 52.51(10)
O30 Gd2 O32 68.50(10)
O30 Gd2 O34 85.76(10)
O30 Gd2 N4 143.72(12)
O31 Gd2 O32 98.45(10)
O31 Gd2 N4 130.57(12)
O32 Gd2 N4 130.51(12)
O34 Gd2 O31 71.35(10)
O34 Gd2 O32 51.79(10)
O34 Gd2 N4 130.52(12)
O6 Gd3 O32 75.63(11)
O6 Gd3 O33 127.71(10)
O6 Gd3 N6 79.25(12)
O9 Gd3 O6 150.18(11)
O9 Gd3 O11 85.28(12)
O9 Gd3 O12 94.01(13)
O9 Gd3 O32 122.01(11)
O9 Gd3 O33 74.81(11)
O9 Gd3 O38 123.80(11)
O9 Gd3 O39 70.07(11)
O9 Gd3 N6 71.15(13)
O11 Gd3 O6 78.87(12)
O11 Gd3 O32 69.62(11)
O11 Gd3 O33 84.38(11)
O11 Gd3 O38 144.40(11)
O11 Gd3 O39 149.70(12)
O11 Gd3 N6 64.87(12)
O12 Gd3 O6 75.88(12)
O12 Gd3 O11 126.24(12)
O12 Gd3 O32 143.10(12)
O12 Gd3 O33 147.03(11)
O12 Gd3 O38 76.17(11)
O12 Gd3 O39 74.44(12)
O12 Gd3 N6 64.25(12)
O32 Gd3 N6 131.20(11)
O33 Gd3 O32 52.12(10)
O33 Gd3 N6 135.24(12)
O38 Gd3 O6 81.56(11)
O38 Gd3 O32 76.88(10)
O38 Gd3 O33 84.49(10)
O38 Gd3 O39 53.88(11)
O38 Gd3 N6 139.07(12)
O39 Gd3 O6 130.91(11)
O39 Gd3 O32 108.36(10)
O39 Gd3 O33 72.60(10)
O39 Gd3 N6 119.70(11)
O10 Gd4 O15 152.03(12)
O10 Gd4 O33 75.11(11)
O10 Gd4 O34 126.18(11)
O10 Gd4 O35 130.45(10)
O10 Gd4 O36 80.68(11)
O10 Gd4 N8 88.14(13)
O13 Gd4 O10 78.07(12)
O13 Gd4 O15 85.46(12)
O13 Gd4 O16 129.25(12)
O13 Gd4 O33 75.91(11)
O13 Gd4 O34 81.87(12)
O13 Gd4 O35 150.31(11)
O13 Gd4 O36 146.27(11)
O13 Gd4 N8 69.30(13)
O15 Gd4 O33 122.65(11)
O15 Gd4 O34 72.52(11)
O15 Gd4 O35 71.08(10)
O15 Gd4 O36 123.26(11)
O15 Gd4 N8 64.77(13)
O16 Gd4 O10 75.33(12)
O16 Gd4 O15 98.86(13)
O16 Gd4 O33 134.66(11)
O16 Gd4 O34 147.77(11)
O16 Gd4 O35 73.83(11)
O16 Gd4 O36 68.41(11)
O16 Gd4 N8 67.44(12)
O33 Gd4 N8 143.84(11)
O34 Gd4 O33 51.61(10)
O34 Gd4 O35 74.01(10)
O34 Gd4 N8 129.40(12)
O35 Gd4 O33 101.25(10)
O35 Gd4 N8 113.78(12)
O36 Gd4 O33 73.48(10)
O36 Gd4 O34 90.03(10)
O36 Gd4 O35 52.18(9)
O36 Gd4 N8 135.85(12)
O17 Gd5 O19 139.95(12)
O17 Gd5 O20 80.25(12)
O17 Gd5 O36 132.51(11)
O17 Gd5 O37 150.96(11)
O17 Gd5 O40 78.17(11)
O17 Gd5 O41 92.21(11)
O17 Gd5 O42 84.20(12)
O17 Gd5 N10 74.01(14)
O19 Gd5 O20 81.96(13)
O19 Gd5 O36 71.10(11)
O19 Gd5 O37 67.99(11)
O19 Gd5 O40 139.91(11)
O19 Gd5 O41 110.86(11)
O19 Gd5 O42 85.31(12)
O19 Gd5 N10 65.97(13)
O20 Gd5 O36 68.87(10)
O20 Gd5 O37 118.95(10)
O20 Gd5 O41 166.14(12)
O20 Gd5 N10 65.49(12)
O36 Gd5 O37 51.74(9)
O36 Gd5 O41 109.41(10)
O36 Gd5 N10 120.02(12)
O37 Gd5 N10 132.40(13)
O40 Gd5 O20 97.70(11)
O40 Gd5 O36 71.54(10)
O40 Gd5 O37 77.76(10)
O40 Gd5 O41 69.20(10)
O40 Gd5 N10 149.43(13)
O41 Gd5 O37 64.06(9)
O41 Gd5 N10 123.77(12)
O42 Gd5 O20 137.65(11)
O42 Gd5 O36 142.31(11)
O42 Gd5 O37 92.61(11)
O42 Gd5 O40 117.27(11)
O42 Gd5 O41 51.80(11)
O42 Gd5 N10 72.42(12)
O21 Gd6 O25 112.23(11)
O21 Gd6 O29 151.92(12)
O21 Gd6 O37 131.76(12)
O21 Gd6 O41 79.36(11)
O21 Gd6 O44 87.91(11)
O21 Gd6 N11 67.35(12)
O21 Gd6 N13 76.37(12)
O25 Gd6 O44 130.44(12)
O25 Gd6 N11 74.98(13)
O25 Gd6 N13 69.65(12)
O29 Gd6 O25 76.09(11)
O29 Gd6 O37 75.16(11)
O29 Gd6 O41 108.40(11)
O29 Gd6 O44 68.21(11)
O29 Gd6 N11 139.24(12)
O29 Gd6 N13 82.24(12)
O37 Gd6 O25 80.26(11)
O37 Gd6 O41 70.51(11)
O37 Gd6 O44 120.08(11)
O37 Gd6 N11 72.17(12)
O37 Gd6 N13 145.92(11)
O41 Gd6 O25 147.60(12)
O41 Gd6 O44 78.13(11)
O41 Gd6 N11 82.86(12)
O41 Gd6 N13 142.13(12)
O44 Gd6 N11 151.24(12)
O44 Gd6 N13 72.40(12)
N13 Gd6 N11 113.15(13)
O25 Zn1 O27 148.65(13)
O25 Zn1 O31 95.02(13)
O25 Zn1 N14 89.81(14)
O27 Zn1 O31 88.37(13)
O27 Zn1 N14 79.84(15)
O31 Zn1 N14 164.24(15)
O35 Zn1 O25 113.18(13)
O35 Zn1 O27 98.05(13)
O35 Zn1 O31 88.22(13)
O35 Zn1 N14 103.66(16)
O21 Zn2 O23 130.54(14)
O21 Zn2 N12 88.58(14)
O23 Zn2 N12 80.97(14)
O24 Zn2 O21 107.53(14)
O24 Zn2 O23 119.16(13)
O24 Zn2 N12 84.39(15)
O43 Zn2 O21 94.72(13)
O43 Zn2 O23 85.65(13)
O43 Zn2 O24 108.60(14)
O43 Zn2 N12 164.80(15)
C1 O1 Gd1 145.8(3)
N1 O2 Gd2 118.7(3)
Gd1 O3 H3 119(9)
C12 O3 Gd1 124.9(3)
C12 O3 H3 116(9)
Gd1 O4 H4 113.0
C14 O4 Gd1 120.2(3)
C14 O4 H4 109.5
C15 O5 Gd2 135.8(3)
N3 O6 Gd3 118.1(3)
Gd2 O7 H7 123.2
C26 O7 Gd2 127.3(3)
C26 O7 H7 109.5
Gd2 O8 H8 122.4
C28 O8 Gd2 124.3(3)
C28 O8 H8 109.5
C29 O9 Gd3 136.3(3)
N5 O10 Gd4 115.2(3)
C40 O11 Gd3 124.8(3)
Gd3 O12 H12 121.3
C42 O12 Gd3 127.6(3)
C42 O12 H12 109.5
C43 O13 Gd4 141.3(3)
N7 O14 H14 109.5
C54 O15 Gd4 126.3(3)
C56 O16 Gd4 123.0(3)
C57 O17 Gd5 139.1(3)
N9 O18 H18 109.5
Gd5 O19 H19 107.0
C68 O19 Gd5 123.8(3)
C68 O19 H19 109.5
Gd5 O20 H20 121.4
C70 O20 Gd5 122.5(3)
C70 O20 H20 109.5
Zn2 O21 Gd6 120.54(14)
C71 O21 Gd6 122.0(3)
C71 O21 Zn2 117.4(3)
N11 O22 H22 109.5
Zn2 O23 H23 108.5
C82 O23 Zn2 114.1(3)
C82 O23 H23 109.5
C84 O24 Zn2 111.5(3)
Zn1 O25 Gd6 118.22(13)
C85 O25 Gd6 123.8(3)
C85 O25 Zn1 117.8(3)
N13 O26 H26 109.5
C96 O27 Zn1 115.0(3)
C98 O28 H28 109.5
Gd6 O29 Gd1 109.27(11)
C111 O29 Gd1 99.8(3)
C111 O29 Gd6 149.7(3)
Gd2 O30 Gd1 170.49(14)
C111 O30 Gd1 91.0(2)
C111 O30 Gd2 97.0(2)
Zn1 O31 Gd2 139.88(14)
C111 O31 Gd2 90.6(3)
C111 O31 Zn1 124.1(3)
Gd3 O32 Gd2 160.97(14)
C112 O32 Gd2 92.0(2)
C112 O32 Gd3 93.2(2)
Gd3 O33 Gd4 163.72(14)
C112 O33 Gd3 93.7(3)
C112 O33 Gd4 93.4(3)
Gd2 O34 Gd4 164.22(14)
C112 O34 Gd2 95.0(3)
C112 O34 Gd4 95.7(3)
Zn1 O35 Gd4 142.62(15)
C113 O35 Gd4 91.7(2)
C113 O35 Zn1 121.7(3)
Gd4 O36 Gd5 153.34(14)
C113 O36 Gd4 96.3(2)
C113 O36 Gd5 96.1(2)
Gd6 O37 Gd5 111.69(11)
C113 O37 Gd5 92.1(2)
C113 O37 Gd6 137.6(3)
Gd1 O38 Gd3 152.34(15)
C114 O38 Gd1 113.2(3)
C114 O38 Gd3 94.2(3)
C114 O39 Gd3 94.6(3)
C114 O40 Gd5 120.9(3)
Gd6 O41 Gd5 111.45(11)
C115 O41 Gd5 92.3(3)
C115 O41 Gd6 129.2(3)
C115 O42 Gd5 98.6(3)
C115 O43 Zn2 123.3(3)
Gd1 O44 Gd6 111.62(13)
Gd1 O44 H44 126(5)
Gd6 O44 H44 101(5)
O2 N1 H1 116(5)
C7 N1 O2 125.6(4)
C7 N1 H1 118(5)
C10 N2 Gd1 111.9(3)
C10 N2 C11 105.6(4)
C11 N2 Gd1 106.1(3)
C13 N2 Gd1 110.2(3)
C13 N2 C10 110.6(4)
C13 N2 C11 112.3(4)
O6 N3 H3A 125(5)
C21 N3 O6 126.0(4)
C21 N3 H3A 109(5)
C24 N4 Gd2 109.8(3)
C25 N4 Gd2 106.0(3)
C25 N4 C24 108.3(4)
C27 N4 Gd2 112.3(3)
C27 N4 C24 111.2(4)
C27 N4 C25 109.1(4)
O10 N5 H5 116(4)
C35 N5 O10 125.2(4)
C35 N5 H5 118(4)
C38 N6 Gd3 113.8(3)
C39 N6 Gd3 110.2(3)
C39 N6 C38 110.8(4)
C39 N6 C41 109.0(4)
C41 N6 Gd3 104.9(3)
C41 N6 C38 107.9(4)
O14 N7 H7A 122(4)
C49 N7 O14 125.8(4)
C49 N7 H7A 112(4)
C52 N8 Gd4 110.7(3)
C53 N8 Gd4 109.5(3)
C53 N8 C52 109.4(4)
C53 N8 C55 109.9(4)
C55 N8 Gd4 107.3(3)
C55 N8 C52 110.0(4)
O18 N9 H9 122(5)
C63 N9 O18 125.2(5)
C63 N9 H9 112(5)
C66 N10 Gd5 110.9(3)
C66 N10 C69 111.6(5)
C67 N10 Gd5 103.8(3)
C67 N10 C66 107.6(4)
C67 N10 C69 109.5(5)
C69 N10 Gd5 113.0(3)
O22 N11 Gd6 120.8(3)
C77 N11 Gd6 128.2(4)
C77 N11 O22 110.8(4)
C80 N12 Zn2 113.3(3)
C81 N12 Zn2 107.1(3)
C81 N12 C80 110.7(4)
C83 N12 Zn2 103.5(3)
C83 N12 C80 111.1(4)
C83 N12 C81 110.9(4)
O26 N13 Gd6 113.2(3)
C91 N13 Gd6 133.8(4)
C91 N13 O26 112.1(4)
C94 N14 Zn1 112.4(3)
C95 N14 Zn1 100.6(3)
C95 N14 C94 112.1(4)
C95 N14 C97 112.8(4)
C97 N14 Zn1 108.6(3)
C97 N14 C94 110.1(5)
O1 C1 C2 120.6(4)
O1 C1 C6 121.4(5)
C2 C1 C6 117.9(5)
C1 C2 C10 119.7(5)
C3 C2 C1 120.2(5)
C3 C2 C10 120.0(5)
C2 C3 H3B 118.7
C2 C3 C4 122.6(5)
C4 C3 H3B 118.7
C3 C4 C9 120.4(6)
C5 C4 C3 117.3(5)
C5 C4 C9 122.3(6)
C4 C5 H5A 118.6
C4 C5 C6 122.8(6)
C6 C5 H5A 118.6
C1 C6 C7 122.0(5)
C5 C6 C1 119.2(5)
C5 C6 C7 118.7(5)
N1 C7 C6 119.0(5)
N1 C7 C8 118.8(5)
C6 C7 C8 122.2(5)
C7 C8 H8A 109.5
C7 C8 H8B 109.5
C7 C8 H8C 109.5
H8A C8 H8B 109.5
H8A C8 H8C 109.5
H8B C8 H8C 109.5
C4 C9 H9A 109.5
C4 C9 H9B 109.5
C4 C9 H9C 109.5
H9A C9 H9B 109.5
H9A C9 H9C 109.5
H9B C9 H9C 109.5
N2 C10 C2 117.0(4)
N2 C10 H10A 108.0
N2 C10 H10B 108.0
C2 C10 H10A 108.0
C2 C10 H10B 108.0
H10A C10 H10B 107.3
N2 C11 H11A 108.8
N2 C11 H11B 108.8
H11A C11 H11B 107.7
C12 C11 N2 113.7(4)
C12 C11 H11A 108.8
C12 C11 H11B 108.8
O3 C12 C11 108.8(4)
O3 C12 H12A 109.9
O3 C12 H12B 109.9
C11 C12 H12A 109.9
C11 C12 H12B 109.9
H12A C12 H12B 108.3
N2 C13 H13A 108.6
N2 C13 H13B 108.6
N2 C13 C14 114.6(4)
H13A C13 H13B 107.6
C14 C13 H13A 108.6
C14 C13 H13B 108.6
O4 C14 C13 108.0(4)
O4 C14 H14A 110.1
O4 C14 H14B 110.1
C13 C14 H14A 110.1
C13 C14 H14B 110.1
H14A C14 H14B 108.4
O5 C15 C16 119.8(5)
O5 C15 C20 121.2(5)
C20 C15 C16 119.0(5)
C15 C16 C24 119.6(5)
C17 C16 C15 119.9(5)
C17 C16 C24 120.5(5)
C16 C17 H17 119.0
C18 C17 C16 122.1(5)
C18 C17 H17 119.0
C17 C18 C23 121.3(6)
C19 C18 C17 118.0(5)
C19 C18 C23 120.8(6)
C18 C19 H19A 118.8
C18 C19 C20 122.5(5)
C20 C19 H19A 118.8
C15 C20 C19 118.5(5)
C15 C20 C21 122.1(5)
C19 C20 C21 119.3(5)
N3 C21 C20 118.0(5)
N3 C21 C22 119.8(5)
C20 C21 C22 122.2(5)
C21 C22 H22A 109.5
C21 C22 H22B 109.5
C21 C22 H22C 109.5
H22A C22 H22B 109.5
H22A C22 H22C 109.5
H22B C22 H22C 109.5
C18 C23 H23A 109.5
C18 C23 H23B 109.5
C18 C23 H23C 109.5
H23A C23 H23B 109.5
H23A C23 H23C 109.5
H23B C23 H23C 109.5
N4 C24 C16 115.7(4)
N4 C24 H24A 108.4
N4 C24 H24B 108.4
C16 C24 H24A 108.4
C16 C24 H24B 108.4
H24A C24 H24B 107.4
N4 C25 H25A 109.3
N4 C25 H25B 109.3
N4 C25 C26 111.5(4)
H25A C25 H25B 108.0
C26 C25 H25A 109.3
C26 C25 H25B 109.3
O7 C26 C25 108.5(4)
O7 C26 H26A 110.0
O7 C26 H26B 110.0
C25 C26 H26A 110.0
C25 C26 H26B 110.0
H26A C26 H26B 108.4
N4 C27 H27A 109.0
N4 C27 H27B 109.0
N4 C27 C28 113.1(4)
H27A C27 H27B 107.8
C28 C27 H27A 109.0
C28 C27 H27B 109.0
O8 C28 C27 106.5(4)
O8 C28 H28A 110.4
O8 C28 H28B 110.4
C27 C28 H28A 110.4
C27 C28 H28B 110.4
H28A C28 H28B 108.6
O9 C29 C30 119.3(5)
O9 C29 C34 121.5(5)
C30 C29 C34 119.1(5)
C29 C30 C38 117.5(5)
C31 C30 C29 120.1(6)
C31 C30 C38 122.3(5)
C30 C31 H31 119.0
C30 C31 C32 122.1(6)
C32 C31 H31 119.0
C31 C32 C37 121.6(6)
C33 C32 C31 117.8(5)
C33 C32 C37 120.6(7)
C32 C33 H33 118.8
C32 C33 C34 122.5(6)
C34 C33 H33 118.8
C29 C34 C35 121.7(4)
C33 C34 C29 118.3(5)
C33 C34 C35 119.8(5)
N5 C35 C34 117.1(5)
N5 C35 C36 120.6(5)
C36 C35 C34 122.2(5)
C35 C36 H36A 109.5
C35 C36 H36B 109.5
C35 C36 H36C 109.5
H36A C36 H36B 109.5
H36A C36 H36C 109.5
H36B C36 H36C 109.5
C32 C37 H37A 109.5
C32 C37 H37B 109.5
C32 C37 H37C 109.5
H37A C37 H37B 109.5
H37A C37 H37C 109.5
H37B C37 H37C 109.5
N6 C38 C30 115.3(4)
N6 C38 H38A 108.5
N6 C38 H38B 108.5
C30 C38 H38A 108.5
C30 C38 H38B 108.5
H38A C38 H38B 107.5
N6 C39 H39A 109.0
N6 C39 H39B 109.0
N6 C39 C40 113.1(4)
H39A C39 H39B 107.8
C40 C39 H39A 109.0
C40 C39 H39B 109.0
O11 C40 C39 107.9(4)
O11 C40 H40A 110.1
O11 C40 H40B 110.1
C39 C40 H40A 110.1
C39 C40 H40B 110.1
H40A C40 H40B 108.4
N6 C41 H41A 109.2
N6 C41 H41B 109.2
N6 C41 C42 112.0(5)
H41A C41 H41B 107.9
C42 C41 H41A 109.2
C42 C41 H41B 109.2
O12 C42 C41 107.3(4)
O12 C42 H42A 110.2
O12 C42 H42B 110.2
C41 C42 H42A 110.2
C41 C42 H42B 110.2
H42A C42 H42B 108.5
O13 C43 C44 120.4(4)
O13 C43 C48 121.0(5)
C44 C43 C48 118.5(4)
C43 C44 C52 123.4(4)
C45 C44 C43 119.7(5)
C45 C44 C52 116.7(5)
C44 C45 H45 118.8
C44 C45 C46 122.4(5)
C46 C45 H45 118.8
C45 C46 C51 121.2(5)
C47 C46 C45 117.3(4)
C47 C46 C51 121.5(5)
C46 C47 H47 118.7
C46 C47 C48 122.5(5)
C48 C47 H47 118.7
C43 C48 C49 121.2(4)
C47 C48 C43 119.5(5)
C47 C48 C49 119.2(4)
N7 C49 C48 118.5(4)
N7 C49 C50 118.3(5)
C48 C49 C50 123.1(4)
C49 C50 H50A 109.5
C49 C50 H50B 109.5
C49 C50 H50C 109.5
H50A C50 H50B 109.5
H50A C50 H50C 109.5
H50B C50 H50C 109.5
C46 C51 H51A 109.5
C46 C51 H51B 109.5
C46 C51 H51C 109.5
H51A C51 H51B 109.5
H51A C51 H51C 109.5
H51B C51 H51C 109.5
N8 C52 C44 116.7(5)
N8 C52 H52A 108.1
N8 C52 H52B 108.1
C44 C52 H52A 108.1
C44 C52 H52B 108.1
H52A C52 H52B 107.3
N8 C53 H53A 109.3
N8 C53 H53B 109.3
N8 C53 C54 111.7(4)
H53A C53 H53B 107.9
C54 C53 H53A 109.3
C54 C53 H53B 109.3
O15 C54 C53 108.2(4)
O15 C54 H54A 110.1
O15 C54 H54B 110.1
C53 C54 H54A 110.1
C53 C54 H54B 110.1
H54A C54 H54B 108.4
N8 C55 H55A 109.4
N8 C55 H55B 109.4
N8 C55 C56 111.0(4)
H55A C55 H55B 108.0
C56 C55 H55A 109.4
C56 C55 H55B 109.4
O16 C56 C55 108.5(5)
O16 C56 H56A 110.0
O16 C56 H56B 110.0
C55 C56 H56A 110.0
C55 C56 H56B 110.0
H56A C56 H56B 108.4
O17 C57 C58 120.0(5)
O17 C57 C62 120.9(5)
C58 C57 C62 119.0(5)
C57 C58 C66 120.6(5)
C59 C58 C57 119.2(6)
C59 C58 C66 120.3(6)
C58 C59 H59 118.7
C58 C59 C60 122.7(7)
C60 C59 H59 118.7
C59 C60 C65 120.6(7)
C61 C60 C59 117.8(6)
C61 C60 C65 121.6(7)
C60 C61 H61 118.8
C60 C61 C62 122.3(7)
C62 C61 H61 118.8
C57 C62 C63 121.7(5)
C61 C62 C57 119.0(6)
C61 C62 C63 119.4(6)
N9 C63 C62 119.8(5)
N9 C63 C64 118.0(6)
C62 C63 C64 122.2(5)
C63 C64 H64A 109.5
C63 C64 H64B 109.5
C63 C64 H64C 109.5
H64A C64 H64B 109.5
H64A C64 H64C 109.5
H64B C64 H64C 109.5
C60 C65 H65A 109.5
C60 C65 H65B 109.5
C60 C65 H65C 109.5
H65A C65 H65B 109.5
H65A C65 H65C 109.5
H65B C65 H65C 109.5
N10 C66 C58 113.7(5)
N10 C66 H66A 108.8
N10 C66 H66B 108.8
C58 C66 H66A 108.8
C58 C66 H66B 108.8
H66A C66 H66B 107.7
N10 C67 H67A 109.2
N10 C67 H67B 109.2
N10 C67 C68 111.9(4)
H67A C67 H67B 107.9
C68 C67 H67A 109.2
C68 C67 H67B 109.2
O19 C68 C67 111.5(4)
O19 C68 H68 124.3
C67 C68 H68 124.3
N10 C69 H69A 108.8
N10 C69 H69B 108.8
H69A C69 H69B 107.7
C70 C69 N10 113.8(5)
C70 C69 H69A 108.8
C70 C69 H69B 108.8
O20 C70 C69 110.8(5)
O20 C70 H70A 109.5
O20 C70 H70B 109.5
C69 C70 H70A 109.5
C69 C70 H70B 109.5
H70A C70 H70B 108.1
O21 C71 C72 118.2(4)
O21 C71 C76 121.3(4)
C76 C71 C72 120.5(4)
C71 C72 C80 119.6(4)
C73 C72 C71 119.0(5)
C73 C72 C80 121.4(5)
C72 C73 H73 119.2
C74 C73 C72 121.5(5)
C74 C73 H73 119.2
C73 C74 C79 120.6(5)
C75 C74 C73 118.2(5)
C75 C74 C79 121.2(6)
C74 C75 H75 118.8
C74 C75 C76 122.4(5)
C76 C75 H75 118.8
C71 C76 C75 118.2(5)
C71 C76 C77 123.6(4)
C75 C76 C77 118.1(5)
N11 C77 C76 117.7(5)
N11 C77 C78 123.1(5)
C78 C77 C76 119.2(4)
C77 C78 H78A 109.5
C77 C78 H78B 109.5
C77 C78 H78C 109.5
H78A C78 H78B 109.5
H78A C78 H78C 109.5
H78B C78 H78C 109.5
C74 C79 H79A 109.5
C74 C79 H79B 109.5
C74 C79 H79C 109.5
H79A C79 H79B 109.5
H79A C79 H79C 109.5
H79B C79 H79C 109.5
N12 C80 C72 113.3(4)
N12 C80 H80A 108.9
N12 C80 H80B 108.9
C72 C80 H80A 108.9
C72 C80 H80B 108.9
H80A C80 H80B 107.7
N12 C81 H81A 109.6
N12 C81 H81B 109.6
N12 C81 C82 110.1(4)
H81A C81 H81B 108.2
C82 C81 H81A 109.6
C82 C81 H81B 109.6
O23 C82 C81 108.9(4)
O23 C82 H82A 109.9
O23 C82 H82B 109.9
C81 C82 H82A 109.9
C81 C82 H82B 109.9
H82A C82 H82B 108.3
N12 C83 H83A 109.7
N12 C83 H83B 109.7
N12 C83 C84 110.0(4)
H83A C83 H83B 108.2
C84 C83 H83A 109.7
C84 C83 H83B 109.7
O24 C84 C83 112.0(4)
O24 C84 H84A 109.2
O24 C84 H84B 109.2
C83 C84 H84A 109.2
C83 C84 H84B 109.2
H84A C84 H84B 107.9
O25 C85 C86 118.2(5)
O25 C85 C90 121.9(5)
C90 C85 C86 119.8(4)
C85 C86 C94 121.4(4)
C87 C86 C85 118.7(5)
C87 C86 C94 119.9(5)
C86 C87 H87 118.9
C88 C87 C86 122.2(6)
C88 C87 H87 118.9
C87 C88 C93 120.9(6)
C89 C88 C87 118.0(5)
C89 C88 C93 121.1(6)
C88 C89 H89 118.6
C88 C89 C90 122.8(6)
C90 C89 H89 118.6
C85 C90 C89 118.3(5)
C85 C90 C91 123.8(4)
C89 C90 C91 117.9(5)
N13 C91 C90 117.6(5)
N13 C91 C92 121.1(5)
C90 C91 C92 121.0(5)
C91 C92 H92A 109.5
C91 C92 H92B 109.5
C91 C92 H92C 109.5
H92A C92 H92B 109.5
H92A C92 H92C 109.5
H92B C92 H92C 109.5
C88 C93 H93A 109.5
C88 C93 H93B 109.5
C88 C93 H93C 109.5
H93A C93 H93B 109.5
H93A C93 H93C 109.5
H93B C93 H93C 109.5
N14 C94 C86 113.0(5)
N14 C94 H94A 109.0
N14 C94 H94B 109.0
C86 C94 H94A 109.0
C86 C94 H94B 109.0
H94A C94 H94B 107.8
N14 C95 H95A 109.6
N14 C95 H95B 109.6
N14 C95 C96 110.4(4)
H95A C95 H95B 108.1
C96 C95 H95A 109.6
C96 C95 H95B 109.6
O27 C96 C95 110.8(4)
O27 C96 H96A 109.5
O27 C96 H96B 109.5
C95 C96 H96A 109.5
C95 C96 H96B 109.5
H96A C96 H96B 108.1
N14 C97 H97A 108.2
N14 C97 H97B 108.2
N14 C97 C98 116.4(7)
H97A C97 H97B 107.3
C98 C97 H97A 108.2
C98 C97 H97B 108.2
O28 C98 C97 115.4(9)
O28 C98 H98A 108.4
O28 C98 H98B 108.4
C97 C98 H98A 108.4
C97 C98 H98B 108.4
H98A C98 H98B 107.5
O30 C111 O29 117.5(4)
O30 C111 O31 119.3(4)
O31 C111 O29 123.2(4)
O32 C112 O33 120.0(4)
O32 C112 O34 120.8(4)
O34 C112 O33 119.2(4)
O35 C113 O37 122.4(4)
O36 C113 O35 119.0(4)
O36 C113 O37 118.5(4)
O39 C114 O38 117.1(4)
O39 C114 O40 124.7(4)
O40 C114 O38 118.2(4)
O42 C115 O41 116.2(4)
O43 C115 O41 122.4(4)
O43 C115 O42 121.4(4)
O46 N20 O45 117.2(11)
O47 N20 O45 115.6(11)
O47 N20 O46 126.8(11)
C100 O100 H100 109.5
O100 C100 H10C 109.5
O100 C100 H10D 109.5
O100 C100 H10E 109.5
H10C C100 H10D 109.5
H10C C100 H10E 109.5
H10D C100 H10E 109.5
C101 O101 H101 109.5
O101 C101 H10F 109.5
O101 C101 H10G 109.5
O101 C101 H10H 109.5
H10F C101 H10G 109.5
H10F C101 H10H 109.5
H10G C101 H10H 109.5
C102 O102 H102 109.5
O102 C102 H10I 109.5
O102 C102 H10J 109.5
O102 C102 H10K 109.5
H10I C102 H10J 109.5
H10I C102 H10K 109.5
H10J C102 H10K 109.5
H10L O103 H10M 109.5

loop_
_geom_bond_atom_site_label_1
_geom_bond_atom_site_label_2
_geom_bond_distance
Gd1 O1 2.290(3)
Gd1 O3 2.428(3)
Gd1 O4 2.419(3)
Gd1 O29 2.422(3)
Gd1 O30 2.614(3)
Gd1 O38 2.357(3)
Gd1 O44 2.312(3)
Gd1 N2 2.668(4)
Gd2 O2 2.443(3)
Gd2 O5 2.242(4)
Gd2 O7 2.325(3)
Gd2 O8 2.437(3)
Gd2 O30 2.423(3)
Gd2 O31 2.562(3)
Gd2 O32 2.576(3)
Gd2 O34 2.511(3)
Gd2 N4 2.660(4)
Gd3 O6 2.446(3)
Gd3 O9 2.301(3)
Gd3 O11 2.417(3)
Gd3 O12 2.405(3)
Gd3 O32 2.537(3)
Gd3 O33 2.521(3)
Gd3 O38 2.421(3)
Gd3 O39 2.444(3)
Gd3 N6 2.716(4)
Gd4 O10 2.428(3)
Gd4 O13 2.287(3)
Gd4 O15 2.427(3)
Gd4 O16 2.367(4)
Gd4 O33 2.563(3)
Gd4 O34 2.521(3)
Gd4 O35 2.549(3)
Gd4 O36 2.450(3)
Gd4 N8 2.624(4)
Gd5 O17 2.283(3)
Gd5 O19 2.381(4)
Gd5 O20 2.467(3)
Gd5 O36 2.488(3)
Gd5 O37 2.565(3)
Gd5 O40 2.455(3)
Gd5 O41 2.565(3)
Gd5 O42 2.434(3)
Gd5 N10 2.661(4)
Gd6 O21 2.307(3)
Gd6 O25 2.365(3)
Gd6 O29 2.343(3)
Gd6 O37 2.353(3)
Gd6 O41 2.361(3)
Gd6 O44 2.386(3)
Gd6 N11 2.610(4)
Gd6 N13 2.552(4)
Zn1 O25 2.022(3)
Zn1 O27 2.031(3)
Zn1 O31 2.079(3)
Zn1 O35 2.002(3)
Zn1 N14 2.186(4)
Zn2 O21 2.023(3)
Zn2 O23 2.068(3)
Zn2 O24 1.998(3)
Zn2 O43 1.989(3)
Zn2 N12 2.164(4)
O1 C1 1.326(6)
O2 N1 1.336(5)
O3 C12 1.433(6)
O3 H3 0.86(13)
O4 H4 0.8400
O4 C14 1.430(6)
O5 C15 1.333(6)
O6 N3 1.351(5)
O7 H7 0.8400
O7 C26 1.424(6)
O8 H8 0.8400
O8 C28 1.433(6)
O9 C29 1.332(5)
O10 N5 1.337(5)
O11 C40 1.445(6)
O12 H12 0.8400
O12 C42 1.432(6)
O13 C43 1.329(6)
O14 H14 0.8400
O14 N7 1.326(5)
O15 C54 1.431(6)
O16 C56 1.415(6)
O17 C57 1.330(6)
O18 H18 0.8400
O18 N9 1.337(6)
O19 H19 0.8400
O19 C68 1.410(6)
O20 H20 0.8400
O20 C70 1.429(7)
O21 C71 1.355(5)
O22 H22 0.8400
O22 N11 1.408(6)
O23 H23 0.8400
O23 C82 1.427(6)
O24 C84 1.426(6)
O25 C85 1.356(5)
O26 H26 0.8400
O26 N13 1.401(5)
O27 C96 1.417(6)
O28 H28 0.8400
O28 C98 1.266(12)
O29 C111 1.289(5)
O30 C111 1.280(6)
O31 C111 1.280(5)
O32 C112 1.278(6)
O33 C112 1.288(5)
O34 C112 1.278(5)
O35 C113 1.277(5)
O36 C113 1.276(5)
O37 C113 1.290(5)
O38 C114 1.319(6)
O39 C114 1.264(5)
O40 C114 1.276(5)
O41 C115 1.291(6)
O42 C115 1.284(6)
O43 C115 1.259(5)
O44 H44 0.70(6)
N1 H1 0.83(3)
N1 C7 1.288(7)
N2 C10 1.479(7)
N2 C11 1.493(6)
N2 C13 1.470(7)
N3 H3A 0.83(3)
N3 C21 1.289(6)
N4 C24 1.487(7)
N4 C25 1.481(7)
N4 C27 1.479(6)
N5 H5 0.84(3)
N5 C35 1.302(6)
N6 C38 1.493(7)
N6 C39 1.471(6)
N6 C41 1.487(7)
N7 H7A 0.83(3)
N7 C49 1.298(6)
N8 C52 1.492(7)
N8 C53 1.486(7)
N8 C55 1.487(7)
N9 H9 0.83(3)
N9 C63 1.287(7)
N10 C66 1.490(7)
N10 C67 1.484(7)
N10 C69 1.495(7)
N11 C77 1.301(6)
N12 C80 1.486(6)
N12 C81 1.483(6)
N12 C83 1.472(6)
N13 C91 1.286(6)
N14 C94 1.484(6)
N14 C95 1.474(7)
N14 C97 1.477(8)
C1 C2 1.416(7)
C1 C6 1.428(7)
C2 C3 1.388(8)
C2 C10 1.497(7)
C3 H3B 0.9500
C3 C4 1.399(9)
C4 C5 1.378(9)
C4 C9 1.512(9)
C5 H5A 0.9500
C5 C6 1.410(8)
C6 C7 1.461(8)
C7 C8 1.501(8)
C8 H8A 0.9800
C8 H8B 0.9800
C8 H8C 0.9800
C9 H9A 0.9800
C9 H9B 0.9800
C9 H9C 0.9800
C10 H10A 0.9900
C10 H10B 0.9900
C11 H11A 0.9900
C11 H11B 0.9900
C11 C12 1.466(8)
C12 H12A 0.9900
C12 H12B 0.9900
C13 H13A 0.9900
C13 H13B 0.9900
C13 C14 1.524(8)
C14 H14A 0.9900
C14 H14B 0.9900
C15 C16 1.407(7)
C15 C20 1.406(8)
C16 C17 1.388(7)
C16 C24 1.497(8)
C17 H17 0.9500
C17 C18 1.377(9)
C18 C19 1.377(8)
C18 C23 1.521(8)
C19 H19A 0.9500
C19 C20 1.409(7)
C20 C21 1.470(7)
C21 C22 1.498(7)
C22 H22A 0.9800
C22 H22B 0.9800
C22 H22C 0.9800
C23 H23A 0.9800
C23 H23B 0.9800
C23 H23C 0.9800
C24 H24A 0.9900
C24 H24B 0.9900
C25 H25A 0.9900
C25 H25B 0.9900
C25 C26 1.510(9)
C26 H26A 0.9900
C26 H26B 0.9900
C27 H27A 0.9900
C27 H27B 0.9900
C27 C28 1.516(7)
C28 H28A 0.9900
C28 H28B 0.9900
C29 C30 1.394(7)
C29 C34 1.423(8)
C30 C31 1.375(7)
C30 C38 1.507(8)
C31 H31 0.9500
C31 C32 1.396(10)
C32 C33 1.376(9)
C32 C37 1.513(8)
C33 H33 0.9500
C33 C34 1.400(7)
C34 C35 1.477(8)
C35 C36 1.476(8)
C36 H36A 0.9800
C36 H36B 0.9800
C36 H36C 0.9800
C37 H37A 0.9800
C37 H37B 0.9800
C37 H37C 0.9800
C38 H38A 0.9900
C38 H38B 0.9900
C39 H39A 0.9900
C39 H39B 0.9900
C39 C40 1.497(7)
C40 H40A 0.9900
C40 H40B 0.9900
C41 H41A 0.9900
C41 H41B 0.9900
C41 C42 1.510(7)
C42 H42A 0.9900
C42 H42B 0.9900
C43 C44 1.403(7)
C43 C48 1.419(7)
C44 C45 1.397(7)
C44 C52 1.500(7)
C45 H45 0.9500
C45 C46 1.398(8)
C46 C47 1.377(8)
C46 C51 1.514(7)
C47 H47 0.9500
C47 C48 1.401(6)
C48 C49 1.460(7)
C49 C50 1.507(7)
C50 H50A 0.9800
C50 H50B 0.9800
C50 H50C 0.9800
C51 H51A 0.9800
C51 H51B 0.9800
C51 H51C 0.9800
C52 H52A 0.9900
C52 H52B 0.9900
C53 H53A 0.9900
C53 H53B 0.9900
C53 C54 1.513(7)
C54 H54A 0.9900
C54 H54B 0.9900
C55 H55A 0.9900
C55 H55B 0.9900
C55 C56 1.514(8)
C56 H56A 0.9900
C56 H56B 0.9900
C57 C58 1.415(8)
C57 C62 1.426(8)
C58 C59 1.392(8)
C58 C66 1.498(9)
C59 H59 0.9500
C59 C60 1.406(11)
C60 C61 1.372(11)
C60 C65 1.514(10)
C61 H61 0.9500
C61 C62 1.415(8)
C62 C63 1.454(9)
C63 C64 1.489(9)
C64 H64A 0.9800
C64 H64B 0.9800
C64 H64C 0.9800
C65 H65A 0.9800
C65 H65B 0.9800
C65 H65C 0.9800
C66 H66A 0.9900
C66 H66B 0.9900
C67 H67A 0.9900
C67 H67B 0.9900
C67 C68 1.520(8)
C68 H68 0.9500
C69 H69A 0.9900
C69 H69B 0.9900
C69 C70 1.486(9)
C70 H70A 0.9900
C70 H70B 0.9900
C71 C72 1.409(7)
C71 C76 1.398(7)
C72 C73 1.400(7)
C72 C80 1.490(7)
C73 H73 0.9500
C73 C74 1.388(8)
C74 C75 1.386(8)
C74 C79 1.524(8)
C75 H75 0.9500
C75 C76 1.405(7)
C76 C77 1.492(7)
C77 C78 1.485(8)
C78 H78A 0.9800
C78 H78B 0.9800
C78 H78C 0.9800
C79 H79A 0.9800
C79 H79B 0.9800
C79 H79C 0.9800
C80 H80A 0.9900
C80 H80B 0.9900
C81 H81A 0.9900
C81 H81B 0.9900
C81 C82 1.534(7)
C82 H82A 0.9900
C82 H82B 0.9900
C83 H83A 0.9900
C83 H83B 0.9900
C83 C84 1.528(7)
C84 H84A 0.9900
C84 H84B 0.9900
C85 C86 1.409(8)
C85 C90 1.400(7)
C86 C87 1.406(7)
C86 C94 1.484(8)
C87 H87 0.9500
C87 C88 1.382(9)
C88 C89 1.365(9)
C88 C93 1.522(8)
C89 H89 0.9500
C89 C90 1.414(7)
C90 C91 1.480(8)
C91 C92 1.496(8)
C92 H92A 0.9800
C92 H92B 0.9800
C92 H92C 0.9800
C93 H93A 0.9800
C93 H93B 0.9800
C93 H93C 0.9800
C94 H94A 0.9900
C94 H94B 0.9900
C95 H95A 0.9900
C95 H95B 0.9900
C95 C96 1.525(8)
C96 H96A 0.9900
C96 H96B 0.9900
C97 H97A 0.9900
C97 H97B 0.9900
C97 C98 1.492(10)
C98 H98A 0.9900
C98 H98B 0.9900
O45 N20 1.297(10)
O46 N20 1.262(10)
O47 N20 1.227(10)
O100 H100 0.8400
O100 C100 1.399(12)
C100 H10C 0.9800
C100 H10D 0.9800
C100 H10E 0.9800
O101 H101 0.8400
O101 C101 1.351(10)
C101 H10F 0.9800
C101 H10G 0.9800
C101 H10H 0.9800
O102 H102 0.8400
O102 C102 1.419(12)
C102 H10I 0.9800
C102 H10J 0.9800
C102 H10K 0.9800
O103 H10L 0.8689
O103 H10M 0.8701

loop_
_geom_hbond_atom_site_label_D
_geom_hbond_atom_site_label_H
_geom_hbond_atom_site_label_A
_geom_hbond_distance_DH
_geom_hbond_distance_HA
_geom_hbond_distance_DA
_geom_hbond_angle_DHA
_geom_hbond_site_symmetry_A
O4 H4 O6 0.84 1.85 2.656(5) 160.1 .
O7 H7 O27 0.84 1.66 2.488(5) 166.7 .
O8 H8 O14 0.84 1.79 2.607(5) 163.8 .
O12 H12 O18 0.84 1.79 2.626(5) 176.5 .
O14 H14 O11 0.84 1.77 2.578(5) 160.9 .
O19 H19 O16 0.84 1.66 2.487(5) 167.7 .
O20 H20 O10 0.84 1.91 2.747(5) 173.0 .
O22 H22 O37 0.84 2.13 2.813(5) 138.6 .
O23 H23 O24 0.84 1.62 2.458(5) 172.5 2_566
O26 H26 O44 0.84 1.83 2.587(5) 149.8 .
O44 H44 O24 0.70(6) 2.24(6) 2.897(4) 156(6) .
N1 H1 O1 0.83(3) 1.89(5) 2.584(5) 140(7) .
N1 H1 O30 0.83(3) 2.14(6) 2.783(5) 133(6) .
N3 H3A O5 0.83(3) 1.79(4) 2.557(5) 152(7) .
N5 H5 O9 0.84(3) 1.87(5) 2.564(6) 139(5) .
N5 H5 O33 0.84(3) 2.19(5) 2.760(5) 125(5) .
N7 H7A O13 0.83(3) 1.79(4) 2.534(6) 149(6) .
N9 H9 O17 0.83(3) 1.83(5) 2.569(6) 147(7) .
O100 H100 O103 0.84 1.89 2.714(8) 166.5 .
O101 H101 O2 0.84 1.95 2.709(7) 149.6 .
O3 H3 O18 0.86(13) 1.77(13) 2.533(5) 147(12) .
O103 H10L O9 0.87 1.96 2.767(5) 154.6 .

loop_
_geom_torsion_atom_site_label_1
_geom_torsion_atom_site_label_2
_geom_torsion_atom_site_label_3
_geom_torsion_atom_site_label_4
_geom_torsion
Gd1 O1 C1 C2 -16.7(9)
Gd1 O1 C1 C6 160.3(4)
Gd1 O3 C12 C11 20.6(6)
Gd1 O4 C14 C13 -46.1(5)
Gd1 O29 C111 O30 5.1(4)
Gd1 O29 C111 O31 -176.8(3)
Gd1 O30 C111 O29 -4.7(4)
Gd1 O30 C111 O31 177.2(3)
Gd1 O38 C114 O39 -170.4(3)
Gd1 O38 C114 O40 8.4(5)
Gd1 N2 C10 C2 -70.7(5)
Gd1 N2 C11 C12 50.1(5)
Gd1 N2 C13 C14 -30.7(5)
Gd2 O2 N1 C7 151.6(5)
Gd2 O5 C15 C16 48.9(7)
Gd2 O5 C15 C20 -130.3(4)
Gd2 O7 C26 C25 -19.0(6)
Gd2 O8 C28 C27 -41.4(5)
Gd2 O30 C111 O29 170.2(3)
Gd2 O30 C111 O31 -8.0(4)
Gd2 O31 C111 O29 -170.5(4)
Gd2 O31 C111 O30 7.5(4)
Gd2 O32 C112 O33 -171.6(3)
Gd2 O32 C112 O34 6.7(4)
Gd2 O34 C112 O32 -6.9(4)
Gd2 O34 C112 O33 171.4(3)
Gd2 N4 C24 C16 67.1(4)
Gd2 N4 C25 C26 -49.0(4)
Gd2 N4 C27 C28 -35.8(5)
Gd3 O6 N3 C21 -127.8(4)
Gd3 O9 C29 C30 57.6(6)
Gd3 O9 C29 C34 -125.1(5)
Gd3 O11 C40 C39 -38.0(6)
Gd3 O12 C42 C41 16.9(6)
Gd3 O32 C112 O33 -9.9(4)
Gd3 O32 C112 O34 168.4(3)
Gd3 O33 C112 O32 10.0(4)
Gd3 O33 C112 O34 -168.4(3)
Gd3 O38 C114 O39 5.4(4)
Gd3 O38 C114 O40 -175.8(3)
Gd3 O39 C114 O38 -5.3(4)
Gd3 O39 C114 O40 176.0(4)
Gd3 N6 C38 C30 63.5(5)
Gd3 N6 C39 C40 -39.0(5)
Gd3 N6 C41 C42 53.4(5)
Gd4 O10 N5 C35 -128.5(4)
Gd4 O13 C43 C44 26.5(7)
Gd4 O13 C43 C48 -155.7(4)
Gd4 O15 C54 C53 -18.0(6)
Gd4 O16 C56 C55 -34.3(6)
Gd4 O33 C112 O32 175.3(3)
Gd4 O33 C112 O34 -3.0(4)
Gd4 O34 C112 O32 -175.3(3)
Gd4 O34 C112 O33 3.1(4)
Gd4 O35 C113 O36 9.1(4)
Gd4 O35 C113 O37 -169.5(4)
Gd4 O36 C113 O35 -9.5(4)
Gd4 O36 C113 O37 169.1(4)
Gd4 N8 C52 C44 -68.9(5)
Gd4 N8 C53 C54 -48.9(5)
Gd4 N8 C55 C56 -46.0(5)
Gd5 O17 C57 C58 -39.9(8)
Gd5 O17 C57 C62 137.3(5)
Gd5 O19 C68 C67 3.8(6)
Gd5 O20 C70 C69 37.0(7)
Gd5 O36 C113 O35 -165.8(4)
Gd5 O36 C113 O37 12.8(4)
Gd5 O37 C113 O35 166.2(4)
Gd5 O37 C113 O36 -12.3(4)
Gd5 O40 C114 O38 149.9(3)
Gd5 O40 C114 O39 -31.4(5)
Gd5 O41 C115 O42 -9.8(4)
Gd5 O41 C115 O43 168.7(4)
Gd5 O42 C115 O41 10.4(4)
Gd5 O42 C115 O43 -168.0(4)
Gd5 N10 C66 C58 -70.9(5)
Gd5 N10 C67 C68 52.1(5)
Gd5 N10 C69 C70 30.4(7)
Gd6 O21 C71 C72 -123.2(4)
Gd6 O21 C71 C76 56.4(6)
Gd6 O25 C85 C86 -120.5(4)
Gd6 O25 C85 C90 59.2(6)
Gd6 O29 C111 O30 168.6(4)
Gd6 O29 C111 O31 -13.3(8)
Gd6 O37 C113 O35 -67.7(6)
Gd6 O37 C113 O36 113.7(4)
Gd6 O41 C115 O42 110.6(4)
Gd6 O41 C115 O43 -71.0(5)
Gd6 N11 C77 C76 -5.8(7)
Gd6 N11 C77 C78 174.0(4)
Gd6 N13 C91 C90 18.6(7)
Gd6 N13 C91 C92 -165.9(4)
Zn1 O25 C85 C86 54.8(6)
Zn1 O25 C85 C90 -125.6(4)
Zn1 O27 C96 C95 5.8(6)
Zn1 O31 C111 O29 -12.1(6)
Zn1 O31 C111 O30 165.9(3)
Zn1 O35 C113 O36 -153.3(3)
Zn1 O35 C113 O37 28.2(6)
Zn1 N14 C94 C86 52.5(5)
Zn1 N14 C95 C96 50.8(5)
Zn1 N14 C97 C98 -168.6(6)
Zn2 O21 C71 C72 59.9(5)
Zn2 O21 C71 C76 -120.4(4)
Zn2 O23 C82 C81 33.7(5)
Zn2 O24 C84 C83 29.4(5)
Zn2 O43 C115 O41 11.6(6)
Zn2 O43 C115 O42 -170.0(3)
Zn2 N12 C80 C72 54.4(5)
Zn2 N12 C81 C82 38.9(5)
Zn2 N12 C83 C84 40.1(4)
O1 C1 C2 C3 176.1(5)
O1 C1 C2 C10 -7.8(8)
O1 C1 C6 C5 -176.4(5)
O1 C1 C6 C7 0.4(9)
O2 N1 C7 C6 -179.3(5)
O2 N1 C7 C8 0.4(9)
O5 C15 C16 C17 -178.8(5)
O5 C15 C16 C24 1.7(7)
O5 C15 C20 C19 179.5(4)
O5 C15 C20 C21 -0.4(7)
O6 N3 C21 C20 178.3(4)
O6 N3 C21 C22 -1.5(8)
O9 C29 C30 C31 -178.2(5)
O9 C29 C30 C38 4.5(7)
O9 C29 C34 C33 178.0(5)
O9 C29 C34 C35 -6.2(7)
O10 N5 C35 C34 -178.3(4)
O10 N5 C35 C36 -1.6(7)
O13 C43 C44 C45 176.3(4)
O13 C43 C44 C52 -9.4(7)
O13 C43 C48 C47 -178.9(4)
O13 C43 C48 C49 -1.1(7)
O14 N7 C49 C48 -175.3(4)
O14 N7 C49 C50 4.2(7)
O17 C57 C58 C59 177.0(6)
O17 C57 C58 C66 -2.8(8)
O17 C57 C62 C61 -177.0(6)
O17 C57 C62 C63 2.4(8)
O18 N9 C63 C62 178.5(5)
O18 N9 C63 C64 -2.1(9)
O21 C71 C72 C73 176.1(4)
O21 C71 C72 C80 -3.2(7)
O21 C71 C76 C75 -175.3(5)
O21 C71 C76 C77 9.6(8)
O22 N11 C77 C76 179.4(4)
O22 N11 C77 C78 -0.8(7)
O25 C85 C86 C87 -179.0(5)
O25 C85 C86 C94 2.7(7)
O25 C85 C90 C89 176.6(5)
O25 C85 C90 C91 -4.9(8)
O26 N13 C91 C90 -172.7(4)
O26 N13 C91 C92 2.8(6)
N2 C11 C12 O3 -48.1(6)
N2 C13 C14 O4 49.6(6)
N4 C25 C26 O7 46.3(6)
N4 C27 C28 O8 48.3(6)
N6 C39 C40 O11 49.3(6)
N6 C41 C42 O12 -48.4(6)
N8 C53 C54 O15 44.1(6)
N8 C55 C56 O16 53.2(6)
N10 C67 C68 O19 -40.9(6)
N10 C69 C70 O20 -42.9(8)
N12 C81 C82 O23 -48.6(6)
N12 C83 C84 O24 -48.7(5)
N14 C95 C96 O27 -40.5(7)
N14 C97 C98 O28 163.8(11)
C1 C2 C3 C4 0.0(10)
C1 C2 C10 N2 56.0(7)
C1 C6 C7 N1 -4.1(9)
C1 C6 C7 C8 176.2(6)
C2 C1 C6 C5 0.7(8)
C2 C1 C6 C7 177.5(5)
C2 C3 C4 C5 1.3(11)
C2 C3 C4 C9 -179.2(7)
C3 C2 C10 N2 -127.9(6)
C3 C4 C5 C6 -1.7(11)
C4 C5 C6 C1 0.7(10)
C4 C5 C6 C7 -176.2(7)
C5 C6 C7 N1 172.8(6)
C5 C6 C7 C8 -6.9(10)
C6 C1 C2 C3 -1.0(8)
C6 C1 C2 C10 175.1(5)
C9 C4 C5 C6 178.9(7)
C10 N2 C11 C12 169.0(5)
C10 N2 C13 C14 -154.9(4)
C10 C2 C3 C4 -176.1(6)
C11 N2 C10 C2 174.2(5)
C11 N2 C13 C14 87.4(5)
C13 N2 C10 C2 52.5(6)
C13 N2 C11 C12 -70.4(6)
C15 C16 C17 C18 -1.1(8)
C15 C16 C24 N4 -63.4(6)
C15 C20 C21 N3 7.7(7)
C15 C20 C21 C22 -172.5(5)
C16 C15 C20 C19 0.2(7)
C16 C15 C20 C21 -179.6(5)
C16 C17 C18 C19 1.0(8)
C16 C17 C18 C23 -179.2(5)
C17 C16 C24 N4 117.1(5)
C17 C18 C19 C20 -0.3(8)
C18 C19 C20 C15 -0.3(8)
C18 C19 C20 C21 179.5(5)
C19 C20 C21 N3 -172.2(5)
C19 C20 C21 C22 7.6(7)
C20 C15 C16 C17 0.5(7)
C20 C15 C16 C24 -179.1(5)
C23 C18 C19 C20 179.9(5)
C24 N4 C25 C26 -166.8(4)
C24 N4 C27 C28 87.7(5)
C24 C16 C17 C18 178.4(5)
C25 N4 C24 C16 -177.6(4)
C25 N4 C27 C28 -153.0(5)
C27 N4 C24 C16 -57.8(5)
C27 N4 C25 C26 72.1(5)
C29 C30 C31 C32 -1.2(9)
C29 C30 C38 N6 -64.3(6)
C29 C34 C35 N5 13.3(7)
C29 C34 C35 C36 -163.3(5)
C30 C29 C34 C33 -4.7(7)
C30 C29 C34 C35 171.2(5)
C30 C31 C32 C33 -1.7(10)
C30 C31 C32 C37 178.3(7)
C31 C30 C38 N6 118.4(6)
C31 C32 C33 C34 1.3(10)
C32 C33 C34 C29 1.9(9)
C32 C33 C34 C35 -174.1(6)
C33 C34 C35 N5 -170.9(5)
C33 C34 C35 C36 12.5(8)
C34 C29 C30 C31 4.4(8)
C34 C29 C30 C38 -172.9(4)
C37 C32 C33 C34 -178.7(7)
C38 N6 C39 C40 87.8(5)
C38 N6 C41 C42 -68.2(5)
C38 C30 C31 C32 176.0(6)
C39 N6 C38 C30 -61.3(6)
C39 N6 C41 C42 171.4(4)
C41 N6 C38 C30 179.4(4)
C41 N6 C39 C40 -153.6(4)
C43 C44 C45 C46 3.0(7)
C43 C44 C52 N8 40.4(7)
C43 C48 C49 N7 -5.6(7)
C43 C48 C49 C50 174.9(5)
C44 C43 C48 C47 -1.0(7)
C44 C43 C48 C49 176.7(4)
C44 C45 C46 C47 -1.8(7)
C44 C45 C46 C51 179.9(5)
C45 C44 C52 N8 -145.2(5)
C45 C46 C47 C48 -0.9(7)
C46 C47 C48 C43 2.3(7)
C46 C47 C48 C49 -175.5(4)
C47 C48 C49 N7 172.1(4)
C47 C48 C49 C50 -7.4(7)
C48 C43 C44 C45 -1.5(7)
C48 C43 C44 C52 172.7(5)
C51 C46 C47 C48 177.4(5)
C52 N8 C53 C54 -170.4(4)
C52 N8 C55 C56 74.6(5)
C52 C44 C45 C46 -171.6(5)
C53 N8 C52 C44 51.8(6)
C53 N8 C55 C56 -165.0(4)
C55 N8 C52 C44 172.6(4)
C55 N8 C53 C54 68.8(5)
C57 C58 C59 C60 0.2(12)
C57 C58 C66 N10 61.3(8)
C57 C62 C63 N9 -1.1(9)
C57 C62 C63 C64 179.6(6)
C58 C57 C62 C61 0.3(9)
C58 C57 C62 C63 179.7(5)
C58 C59 C60 C61 0.0(14)
C58 C59 C60 C65 177.9(9)
C59 C58 C66 N10 -118.6(7)
C59 C60 C61 C62 0.0(14)
C60 C61 C62 C57 -0.1(11)
C60 C61 C62 C63 -179.6(8)
C61 C62 C63 N9 178.4(6)
C61 C62 C63 C64 -1.0(10)
C62 C57 C58 C59 -0.3(9)
C62 C57 C58 C66 179.9(5)
C65 C60 C61 C62 -177.9(9)
C66 N10 C67 C68 169.7(5)
C66 N10 C69 C70 -95.4(6)
C66 C58 C59 C60 -180.0(8)
C67 N10 C66 C58 176.3(5)
C67 N10 C69 C70 145.6(5)
C69 N10 C66 C58 56.1(6)
C69 N10 C67 C68 -68.8(6)
C71 C72 C73 C74 -0.8(8)
C71 C72 C80 N12 -59.3(6)
C71 C76 C77 N11 -32.5(7)
C71 C76 C77 C78 147.7(6)
C72 C71 C76 C75 4.4(8)
C72 C71 C76 C77 -170.7(5)
C72 C73 C74 C75 4.1(9)
C72 C73 C74 C79 -177.6(6)
C73 C72 C80 N12 121.5(5)
C73 C74 C75 C76 -3.3(9)
C74 C75 C76 C71 -0.9(9)
C74 C75 C76 C77 174.4(5)
C75 C76 C77 N11 152.5(5)
C75 C76 C77 C78 -27.3(8)
C76 C71 C72 C73 -3.6(7)
C76 C71 C72 C80 177.2(5)
C79 C74 C75 C76 178.4(6)
C80 N12 C81 C82 162.8(4)
C80 N12 C83 C84 -81.8(5)
C80 C72 C73 C74 178.5(5)
C81 N12 C80 C72 -65.9(5)
C81 N12 C83 C84 154.6(4)
C83 N12 C80 C72 170.4(4)
C83 N12 C81 C82 -73.4(5)
C85 C86 C87 C88 1.8(9)
C85 C86 C94 N14 -62.6(6)
C85 C90 C91 N13 -33.4(7)
C85 C90 C91 C92 151.1(5)
C86 C85 C90 C89 -3.7(8)
C86 C85 C90 C91 174.7(5)
C86 C87 C88 C89 -2.3(10)
C86 C87 C88 C93 177.4(6)
C87 C86 C94 N14 119.2(6)
C87 C88 C89 C90 -0.2(9)
C88 C89 C90 C85 3.3(9)
C88 C89 C90 C91 -175.3(5)
C89 C90 C91 N13 145.1(5)
C89 C90 C91 C92 -30.4(7)
C90 C85 C86 C87 1.3(8)
C90 C85 C86 C94 -176.9(5)
C93 C88 C89 C90 -180.0(6)
C94 N14 C95 C96 170.4(5)
C94 N14 C97 C98 68.0(8)
C94 C86 C87 C88 -179.9(6)
C95 N14 C94 C86 -59.9(6)
C95 N14 C97 C98 -58.0(8)
C97 N14 C94 C86 173.7(4)
C97 N14 C95 C96 -64.7(6)

loop_
_platon_squeeze_void_nr
_platon_squeeze_void_average_x
_platon_squeeze_void_average_y
_platon_squeeze_void_average_z
_platon_squeeze_void_volume
_platon_squeeze_void_count_electrons
_platon_squeeze_void_content
1 -0.022 0.000 0.385 4191 896 ' '
